data_7131012
loop_
_publ_author_name
'Dabringhaus, Philipp'
'Zedlitz, Silja'
'Krossing, Ingo'

_publ_section_title
;
 Cationic dialanes with fluxional &#x3c0;-bridged cyclopentadienyl
 ligands.
;
_journal_issue 2
_journal_name_full 'Chemical communications (Cambridge, England)'
_journal_page_first 187
_journal_page_last 190
_journal_paper_doi 10.1039/d2cc05786g
_journal_volume 59
_journal_year 2022
_chemical_formula_moiety 'C16 Al F36 O4, C25 H35 Al2, 0.376(C6 H4 F2), 0.124(C5 H12)'
_chemical_formula_sum 'C43.88 H38 Al3 F36.75 O4'
_chemical_formula_weight 1408.45
_chemical_properties_physical Air-sensitive,Moisture-sensitive,Hygroscopic
_space_group_crystal_system triclinic
_space_group_IT_number 2
_space_group_name_Hall '-P 1'
_space_group_name_H-M_alt 'P -1'
_atom_sites_solution_hydrogens geom
_atom_sites_solution_primary direct
_audit_creation_method
;
FinalCif V106 by Daniel Kratzert, Freiburg 2022,
https://dkratzert.de/finalcif.html
;
_audit_update_record
;
2022-10-01 deposited with the CCDC.	2022-11-21 downloaded from the CCDC.
;
_cell_angle_alpha 115.63(3)
_cell_angle_beta 111.470(13)
_cell_angle_gamma 92.372(17)
_cell_formula_units_Z 2
_cell_length_a 13.698(2)
_cell_length_b 15.496(7)
_cell_length_c 15.603(6)
_cell_measurement_reflns_used 9935
_cell_measurement_temperature 100(2)
_cell_measurement_theta_max 29.5475
_cell_measurement_theta_min 2.505
_cell_volume 2699.0(19)
_computing_cell_refinement 'SAINT V8.40B'
_computing_data_collection 'Bruker BIS V6.2.15 Patch 4/2021-03-15 && APEX4 2021.10-0'
_computing_data_reduction 'SAINT V8.40B'
_computing_structure_refinement 'SHELXL-2019/1 (Sheldrick, 2019)'
_computing_structure_solution 'SHELXT 2018/2 (Sheldrick, 2018)'
_diffrn_ambient_environment N~2~
_diffrn_ambient_temperature 100(2)
_diffrn_detector CPAD
_diffrn_detector_area_resol_mean 7.41
_diffrn_detector_type 'Bruker PHOTON III'
_diffrn_measured_fraction_theta_full 1.000
_diffrn_measured_fraction_theta_max 0.997
_diffrn_measurement_device 'three-circle diffractometer'
_diffrn_measurement_device_type 'Bruker D8 VENTURE dual wavelength Mo/Cu'
_diffrn_measurement_method '\w and \f scans'
_diffrn_measurement_specimen_support 'MiTeGen micromount'
_diffrn_radiation_monochromator 'mirror optics'
_diffrn_radiation_probe x-ray
_diffrn_radiation_type MoK\a
_diffrn_radiation_wavelength 0.71073
_diffrn_reflns_av_R_equivalents 0.0285
_diffrn_reflns_av_unetI/netI 0.0203
_diffrn_reflns_Laue_measured_fraction_full 1.000
_diffrn_reflns_Laue_measured_fraction_max 0.997
_diffrn_reflns_limit_h_max 17
_diffrn_reflns_limit_h_min -19
_diffrn_reflns_limit_k_max 21
_diffrn_reflns_limit_k_min -21
_diffrn_reflns_limit_l_max 21
_diffrn_reflns_limit_l_min -21
_diffrn_reflns_number 81381
_diffrn_reflns_point_group_measured_fraction_full 1.000
_diffrn_reflns_point_group_measured_fraction_max 0.997
_diffrn_reflns_theta_full 25.242
_diffrn_reflns_theta_max 29.638
_diffrn_reflns_theta_min 1.501
_diffrn_source 'microfocus sealed X-ray tube'
_diffrn_source_type 'Incoatec I\ms'
_exptl_absorpt_coefficient_mu 0.240
_exptl_absorpt_correction_T_max 0.7459
_exptl_absorpt_correction_T_min 0.7167
_exptl_absorpt_correction_type multi-scan
_exptl_absorpt_process_details
;
SADABS-2016/2 - Bruker AXS area detector scaling and absorption correction:
Krause, L., Herbst-Irmer, R., Sheldrick G.M. & Stalke D., J. Appl. Cryst. 48
(2015) 3-10
;
_exptl_crystal_colour colourless
_exptl_crystal_density_diffrn 1.733
_exptl_crystal_description block
_exptl_crystal_F_000 1406
_exptl_crystal_recrystallization_method 'layering solution of 1,2-difluorobenzene in n-pentane'
_exptl_crystal_size_max 0.198
_exptl_crystal_size_mid 0.187
_exptl_crystal_size_min 0.082
_refine_diff_density_max 0.480
_refine_diff_density_min -0.511
_refine_diff_density_rms 0.057
_refine_ls_extinction_method none
_refine_ls_goodness_of_fit_ref 1.048
_refine_ls_hydrogen_treatment constr
_refine_ls_matrix_type full
_refine_ls_number_parameters 1494
_refine_ls_number_reflns 15180
_refine_ls_number_restraints 12752
_refine_ls_restrained_S_all 0.900
_refine_ls_R_factor_all 0.0579
_refine_ls_R_factor_gt 0.0418
_refine_ls_shift/su_max 0.001
_refine_ls_shift/su_mean 0.000
_refine_ls_structure_factor_coef Fsqd
_refine_ls_weighting_details 'w=1/[\s^2^(Fo^2^)+(0.0547P)^2^+1.7449P] where P=(Fo^2^+2Fc^2^)/3'
_refine_ls_weighting_scheme calc
_refine_ls_wR_factor_gt 0.1080
_refine_ls_wR_factor_ref 0.1222
_reflns_Friedel_coverage 0.000
_reflns_number_gt 11803
_reflns_number_total 15180
_reflns_threshold_expression 'I > 2\s(I)'
_cod_data_source_file d2cc05786g2.cif
_cod_data_source_block P-1_a_CCDC1
_cod_depositor_comments 'Adding full bibliography for 7131010--7131014.cif.'
_cod_original_cell_volume 2699.2(18)
_cod_database_code 7131012
_shelx_shelxl_version_number 2019/1
_shelx_space_group_comment
;
The symmetry employed for this shelxl refinement is uniquely defined
by the following loop, which should always be used as a source of
symmetry information in preference to the above space-group names.
They are only intended as comments.
;
_olex2_diffrn_ambient_temperature_device 'Oxford Cryostream 800'

loop_
_space_group_symop_operation_xyz
'x, y, z'
'-x, -y, -z'

loop_
_atom_site_label
_atom_site_type_symbol
_atom_site_fract_x
_atom_site_fract_y
_atom_site_fract_z
_atom_site_U_iso_or_equiv
_atom_site_adp_type
_atom_site_occupancy
_atom_site_site_symmetry_order
_atom_site_calc_flag
_atom_site_refinement_flags_posn
_atom_site_refinement_flags_adp
_atom_site_refinement_flags_occupancy
_atom_site_disorder_assembly
_atom_site_disorder_group
Al01 Al 0.38656(4) 0.68354(3) 0.28345(3) 0.01899(9) Uani 1 1 d . . . . .
Al02 Al 0.19715(4) 0.90274(3) 0.86637(4) 0.02031(9) Uani 1 1 d . . . . .
Al03 Al 0.19240(5) 0.73061(4) 0.74247(5) 0.03481(13) Uani 1 1 d . . . . .
O1_1 O 0.4974(2) 0.7065(2) 0.39681(16) 0.0247(4) Uani 0.919(2) 1 d D U P A 1
C1_1 C 0.53450(15) 0.72838(14) 0.49856(16) 0.0245(3) Uani 0.919(2) 1 d D U P A 1
C2_1 C 0.49609(17) 0.81668(15) 0.56285(14) 0.0345(4) Uani 0.919(2) 1 d D U P A 1
F1_1 F 0.39331(12) 0.78837(12) 0.54417(11) 0.0404(3) Uani 0.919(2) 1 d D U P A 1
F2_1 F 0.55491(14) 0.85578(11) 0.66681(9) 0.0469(4) Uani 0.919(2) 1 d D U P A 1
F3_1 F 0.50109(15) 0.88683(13) 0.53722(16) 0.0406(4) Uani 0.919(2) 1 d D U P A 1
C3_1 C 0.65990(16) 0.75528(15) 0.54687(15) 0.0334(4) Uani 0.919(2) 1 d D U P A 1
F4_1 F 0.69669(15) 0.69399(13) 0.48253(15) 0.0385(4) Uani 0.919(2) 1 d D U P A 1
F5_1 F 0.69712(19) 0.8453(2) 0.5658(3) 0.0489(6) Uani 0.919(2) 1 d D U P A 1
F6_1 F 0.70470(11) 0.75276(13) 0.63800(11) 0.0458(4) Uani 0.919(2) 1 d D U P A 1
C4_1 C 0.49583(16) 0.63635(15) 0.50578(15) 0.0315(4) Uani 0.919(2) 1 d D U P A 1
F7_1 F 0.55052(14) 0.56862(10) 0.47758(13) 0.0423(4) Uani 0.919(2) 1 d D U P A 1
F8_1 F 0.5074(2) 0.65810(17) 0.60186(15) 0.0419(6) Uani 0.919(2) 1 d D U P A 1
F9_1 F 0.3911(2) 0.59552(17) 0.4408(2) 0.0399(6) Uani 0.919(2) 1 d D U P A 1
O1_2 O 0.4347(3) 0.7080(3) 0.2055(3) 0.0248(5) Uani 0.8810(19) 1 d D U P A 1
C1_2 C 0.5112(2) 0.76443(18) 0.20411(18) 0.0263(4) Uani 0.8810(19) 1 d D U P A 1
C2_2 C 0.4736(2) 0.7444(2) 0.08908(19) 0.0398(5) Uani 0.8810(19) 1 d D U P A 1
F1_2 F 0.48366(16) 0.65627(12) 0.02898(13) 0.0600(5) Uani 0.8810(19) 1 d D U P A 1
F2_2 F 0.5316(3) 0.8121(3) 0.0825(3) 0.0500(7) Uani 0.8810(19) 1 d D U P A 1
F3_2 F 0.37081(12) 0.74634(14) 0.04749(11) 0.0503(4) Uani 0.8810(19) 1 d D U P A 1
C3_2 C 0.52599(19) 0.87563(16) 0.27650(18) 0.0347(5) Uani 0.8810(19) 1 d D U P A 1
F4_2 F 0.52827(14) 0.89095(11) 0.36768(11) 0.0472(4) Uani 0.8810(19) 1 d D U P A 1
F5_2 F 0.44424(12) 0.90877(10) 0.23337(13) 0.0505(4) Uani 0.8810(19) 1 d D U P A 1
F6_2 F 0.6163(3) 0.9321(2) 0.2965(3) 0.0459(6) Uani 0.8810(19) 1 d D U P A 1
C4_2 C 0.62135(19) 0.7356(2) 0.2381(2) 0.0424(5) Uani 0.8810(19) 1 d D U P A 1
F7_2 F 0.67134(11) 0.77750(14) 0.34346(14) 0.0563(5) Uani 0.8810(19) 1 d D U P A 1
F8_2 F 0.6889(3) 0.7669(3) 0.2084(4) 0.0542(8) Uani 0.8810(19) 1 d D U P A 1
F9_2 F 0.60757(15) 0.63965(13) 0.1997(2) 0.0652(6) Uani 0.8810(19) 1 d D U P A 1
O1_3 O 0.30272(12) 0.75740(12) 0.31987(15) 0.0261(3) Uani 0.956(2) 1 d D U P A 1
C1_3 C 0.20351(16) 0.77588(14) 0.29335(15) 0.0275(3) Uani 0.956(2) 1 d D U P A 1
C2_3 C 0.13957(16) 0.73230(15) 0.17221(16) 0.0348(4) Uani 0.956(2) 1 d D U P A 1
F1_3 F 0.09529(10) 0.63687(10) 0.12659(11) 0.0450(3) Uani 0.956(2) 1 d D U P A 1
F2_3 F 0.06116(13) 0.77695(13) 0.14612(13) 0.0486(4) Uani 0.956(2) 1 d D U P A 1
F3_3 F 0.20566(13) 0.74189(13) 0.13001(11) 0.0392(4) Uani 0.956(2) 1 d D U P A 1
C3_3 C 0.21917(18) 0.88974(15) 0.34721(16) 0.0364(4) Uani 0.956(2) 1 d D U P A 1
F4_3 F 0.29260(19) 0.93179(15) 0.44657(16) 0.0475(5) Uani 0.956(2) 1 d D U P A 1
F5_3 F 0.25375(12) 0.92694(10) 0.29761(11) 0.0440(3) Uani 0.956(2) 1 d D U P A 1
F6_3 F 0.12736(13) 0.91665(12) 0.34710(12) 0.0508(4) Uani 0.956(2) 1 d D U P A 1
C4_3 C 0.13849(17) 0.73209(17) 0.33430(18) 0.0404(4) Uani 0.956(2) 1 d D U P A 1
F7_3 F 0.17352(13) 0.78639(13) 0.43833(12) 0.0479(4) Uani 0.956(2) 1 d D U P A 1
F8_3 F 0.03281(12) 0.72849(15) 0.29068(16) 0.0592(5) Uani 0.956(2) 1 d D U P A 1
F9_3 F 0.14812(15) 0.64064(14) 0.31271(15) 0.0467(4) Uani 0.956(2) 1 d D U P A 1
O1_4 O 0.31018(16) 0.56354(10) 0.20916(15) 0.0243(3) Uani 0.9610(13) 1 d D U P A 1
C1_4 C 0.29586(14) 0.46930(12) 0.13769(13) 0.0244(3) Uani 0.9610(13) 1 d D U P A 1
C2_4 C 0.26911(19) 0.45956(14) 0.02746(15) 0.0394(4) Uani 0.9610(13) 1 d D U P A 1
F1_4 F 0.35951(14) 0.48849(10) 0.02260(11) 0.0543(4) Uani 0.9610(13) 1 d D U P A 1
F2_4 F 0.22272(14) 0.36698(10) -0.04994(10) 0.0556(4) Uani 0.9610(13) 1 d D U P A 1
F3_4 F 0.20404(14) 0.51596(11) 0.00868(10) 0.0557(4) Uani 0.9610(13) 1 d D U P A 1
C3_4 C 0.19941(17) 0.40692(15) 0.13120(16) 0.0358(4) Uani 0.9610(13) 1 d D U P A 1
F4_4 F 0.20729(12) 0.43147(10) 0.22665(11) 0.0483(3) Uani 0.9610(13) 1 d D U P A 1
F5_4 F 0.10610(10) 0.42223(11) 0.07927(12) 0.0536(4) Uani 0.9610(13) 1 d D U P A 1
F6_4 F 0.19320(15) 0.30973(10) 0.08278(12) 0.0478(4) Uani 0.9610(13) 1 d D U P A 1
C4_4 C 0.39767(17) 0.43023(14) 0.17140(18) 0.0371(4) Uani 0.9610(13) 1 d D U P A 1
F7_4 F 0.40562(12) 0.41131(10) 0.24936(11) 0.0515(3) Uani 0.9610(13) 1 d D U P A 1
F8_4 F 0.39801(16) 0.34705(11) 0.09340(14) 0.0506(4) Uani 0.9610(13) 1 d D U P A 1
F9_4 F 0.48607(13) 0.49720(14) 0.20730(19) 0.0534(5) Uani 0.9610(13) 1 d D U P A 1
C1_6 C 0.06922(14) 0.92548(11) 0.92639(14) 0.0270(3) Uani 1 1 d D U . B 1
C2_6 C 0.17398(14) 0.97505(12) 1.01110(13) 0.0274(3) Uani 1 1 d D U . B 1
C3_6 C 0.22040(13) 1.04808(11) 0.99585(12) 0.0246(3) Uani 1 1 d D U . B 1
C4_6 C 0.14658(13) 1.04081(11) 0.89926(13) 0.0239(3) Uani 1 1 d D U . B 1
C5_6 C 0.05256(12) 0.96489(11) 0.85662(13) 0.0248(3) Uani 1 1 d D U . B 1
C6_6 C -0.04572(16) 0.93511(17) 0.75691(16) 0.0427(5) Uani 1 1 d D U . B 1
H6A_6 H -0.024175 0.921347 0.699784 0.064 Uiso 1 1 calc R U . B 1
H6B_6 H -0.083281 0.988659 0.766002 0.064 Uiso 1 1 calc R U . B 1
H6C_6 H -0.094068 0.875808 0.739644 0.064 Uiso 1 1 calc R U . B 1
C7_6 C 0.16044(18) 1.10617(14) 0.85390(16) 0.0377(4) Uani 1 1 d D U . B 1
H7A_6 H 0.121256 1.069499 0.777159 0.057 Uiso 1 1 calc R U . B 1
H7B_6 H 0.237338 1.127630 0.873570 0.057 Uiso 1 1 calc R U . B 1
H7C_6 H 0.131752 1.163941 0.881428 0.057 Uiso 1 1 calc R U . B 1
C8_6 C 0.32621(15) 1.12292(14) 1.07220(16) 0.0408(5) Uani 1 1 d D U . B 1
H8A_6 H 0.350224 1.151957 1.036475 0.061 Uiso 1 1 calc R U . B 1
H8B_6 H 0.380472 1.090663 1.098927 0.061 Uiso 1 1 calc R U . B 1
H8C_6 H 0.316811 1.174855 1.130902 0.061 Uiso 1 1 calc R U . B 1
C9_6 C 0.2246(2) 0.95979(18) 1.10517(17) 0.0495(6) Uani 1 1 d D U . B 1
H9A_6 H 0.193295 0.892867 1.087087 0.074 Uiso 1 1 calc R U . B 1
H9B_6 H 0.210755 1.007679 1.163110 0.074 Uiso 1 1 calc R U . B 1
H9C_6 H 0.302649 0.968892 1.126627 0.074 Uiso 1 1 calc R U . B 1
C10_6 C -0.00910(19) 0.84787(14) 0.9175(2) 0.0450(5) Uani 1 1 d D U . B 1
H10A_6 H -0.068475 0.815363 0.846788 0.068 Uiso 1 1 calc R U . B 1
H10B_6 H -0.037996 0.878611 0.969559 0.068 Uiso 1 1 calc R U . B 1
H10C_6 H 0.028065 0.799010 0.930234 0.068 Uiso 1 1 calc R U . B 1
C1_7 C 0.0864(6) 0.6029(6) 0.7241(6) 0.0246(12) Uani 0.500(2) 1 d D U P C 1
C2_7 C 0.0418(5) 0.6262(5) 0.6410(5) 0.0272(13) Uani 0.500(2) 1 d D U P C 1
C3_7 C 0.1134(4) 0.6125(3) 0.5906(3) 0.0246(9) Uani 0.500(2) 1 d D U P C 1
C4_7 C 0.2011(3) 0.5810(3) 0.6434(3) 0.0224(8) Uani 0.500(2) 1 d D U P C 1
C5_7 C 0.1867(2) 0.5778(2) 0.7276(3) 0.0219(6) Uani 0.500(2) 1 d D U P C 1
C6_7 C 0.2558(3) 0.5394(3) 0.7976(3) 0.0327(8) Uani 0.500(2) 1 d D U P C 1
H6A_7 H 0.228855 0.467987 0.764432 0.049 Uiso 0.500(2) 1 calc R U P C 1
H6B_7 H 0.252369 0.571295 0.865750 0.049 Uiso 0.500(2) 1 calc R U P C 1
H6C_7 H 0.330745 0.554209 0.807973 0.049 Uiso 0.500(2) 1 calc R U P C 1
C7_7 C 0.2923(3) 0.5509(3) 0.6138(3) 0.0336(8) Uani 0.500(2) 1 d D U P C 1
H7A_7 H 0.285614 0.480095 0.589246 0.050 Uiso 0.500(2) 1 calc R U P C 1
H7B_7 H 0.361502 0.587684 0.675258 0.050 Uiso 0.500(2) 1 calc R U P C 1
H7C_7 H 0.288985 0.565238 0.557626 0.050 Uiso 0.500(2) 1 calc R U P C 1
C8_7 C 0.0982(4) 0.6295(3) 0.4997(3) 0.0462(11) Uani 0.500(2) 1 d D U P C 1
H8A_7 H 0.049141 0.571305 0.434193 0.069 Uiso 0.500(2) 1 calc R U P C 1
H8B_7 H 0.168192 0.641479 0.498129 0.069 Uiso 0.500(2) 1 calc R U P C 1
H8C_7 H 0.067416 0.686943 0.507361 0.069 Uiso 0.500(2) 1 calc R U P C 1
C9_7 C -0.0602(3) 0.6591(3) 0.6099(4) 0.0487(13) Uani 0.500(2) 1 d D U P C 1
H9A_7 H -0.044883 0.721091 0.609302 0.073 Uiso 0.500(2) 1 calc R U P C 1
H9B_7 H -0.090737 0.669123 0.660451 0.073 Uiso 0.500(2) 1 calc R U P C 1
H9C_7 H -0.112129 0.608669 0.539666 0.073 Uiso 0.500(2) 1 calc R U P C 1
C10_7 C 0.0389(4) 0.6010(3) 0.7966(4) 0.0431(10) Uani 0.500(2) 1 d D U P C 1
H10A_7 H -0.025668 0.627494 0.785249 0.065 Uiso 0.500(2) 1 calc R U P C 1
H10B_7 H 0.092211 0.641224 0.869730 0.065 Uiso 0.500(2) 1 calc R U P C 1
H10C_7 H 0.019170 0.532937 0.782112 0.065 Uiso 0.500(2) 1 calc R U P C 1
C1_8 C 0.0217(5) 0.6218(5) 0.6514(5) 0.0236(11) Uani 0.500(2) 1 d D U P C 2
C2_8 C 0.1042(5) 0.5923(5) 0.7125(5) 0.0233(12) Uani 0.500(2) 1 d D U P C 2
C3_8 C 0.1836(3) 0.5763(3) 0.6711(3) 0.0230(8) Uani 0.500(2) 1 d D U P C 2
C4_8 C 0.1503(3) 0.5982(3) 0.5865(3) 0.0207(8) Uani 0.500(2) 1 d D U P C 2
C5_8 C 0.0516(3) 0.6285(2) 0.5756(2) 0.0226(6) Uani 0.500(2) 1 d D U P C 2
C6_8 C -0.0132(3) 0.6554(3) 0.4932(3) 0.0314(7) Uani 0.500(2) 1 d D U P C 2
H6A_8 H 0.036004 0.692897 0.482115 0.047 Uiso 0.500(2) 1 calc R U P C 2
H6B_8 H -0.060823 0.695571 0.516692 0.047 Uiso 0.500(2) 1 calc R U P C 2
H6C_8 H -0.056693 0.595173 0.427125 0.047 Uiso 0.500(2) 1 calc R U P C 2
C7_8 C 0.2046(3) 0.5874(3) 0.5147(3) 0.0319(8) Uani 0.500(2) 1 d D U P C 2
H7A_8 H 0.154164 0.541464 0.441813 0.048 Uiso 0.500(2) 1 calc R U P C 2
H7B_8 H 0.268794 0.561945 0.534667 0.048 Uiso 0.500(2) 1 calc R U P C 2
H7C_8 H 0.225962 0.651799 0.521017 0.048 Uiso 0.500(2) 1 calc R U P C 2
C8_8 C 0.2791(3) 0.5369(3) 0.7067(3) 0.0339(8) Uani 0.500(2) 1 d D U P C 2
H8A_8 H 0.256521 0.465124 0.674693 0.051 Uiso 0.500(2) 1 calc R U P C 2
H8B_8 H 0.310654 0.566076 0.783359 0.051 Uiso 0.500(2) 1 calc R U P C 2
H8C_8 H 0.332983 0.553607 0.685354 0.051 Uiso 0.500(2) 1 calc R U P C 2
C9_8 C 0.1031(4) 0.5743(3) 0.7991(3) 0.0361(9) Uani 0.500(2) 1 d D U P C 2
H9A_8 H 0.070646 0.504559 0.770209 0.054 Uiso 0.500(2) 1 calc R U P C 2
H9B_8 H 0.060725 0.615032 0.831412 0.054 Uiso 0.500(2) 1 calc R U P C 2
H9C_8 H 0.177287 0.591389 0.852169 0.054 Uiso 0.500(2) 1 calc R U P C 2
C10_8 C -0.0804(3) 0.6436(3) 0.6628(3) 0.0346(8) Uani 0.500(2) 1 d D U P C 2
H10A_8 H -0.093507 0.702270 0.655337 0.052 Uiso 0.500(2) 1 calc R U P C 2
H10B_8 H -0.072780 0.655573 0.732200 0.052 Uiso 0.500(2) 1 calc R U P C 2
H10C_8 H -0.141391 0.587321 0.608221 0.052 Uiso 0.500(2) 1 calc R U P C 2
C1_9 C 0.34070(15) 0.88363(14) 0.76163(15) 0.0333(4) Uani 1 1 d D U . D 1
H1_9 H 0.318881 0.898785 0.705547 0.040 Uiso 1 1 calc R U . D 1
C2_9 C 0.35721(13) 0.79288(12) 0.75444(14) 0.0296(3) Uani 1 1 d D U . D 1
H2_9 H 0.347791 0.735328 0.692335 0.036 Uiso 1 1 calc R U . D 1
C3_9 C 0.39034(13) 0.80131(13) 0.85545(14) 0.0302(3) Uani 1 1 d D U . D 1
H3_9 H 0.407516 0.750656 0.873118 0.036 Uiso 1 1 calc R U . D 1
C4_9 C 0.39336(14) 0.89696(13) 0.92444(14) 0.0328(4) Uani 1 1 d D U . D 1
H4_9 H 0.412921 0.923106 0.997468 0.039 Uiso 1 1 calc R U . D 1
C5_9 C 0.36200(14) 0.94845(12) 0.86622(16) 0.0331(4) Uani 1 1 d D U . D 1
H5_9 H 0.356439 1.015060 0.893336 0.040 Uiso 1 1 calc R U . D 1
O1_10 O 0.438(2) 0.708(3) 0.214(3) 0.037(4) Uani 0.1190(19) 1 d D U P A 2
C1_10 C 0.5107(14) 0.7576(12) 0.2010(11) 0.042(2) Uani 0.1190(19) 1 d D U P A 2
C2_10 C 0.4580(13) 0.7661(11) 0.0995(12) 0.049(3) Uani 0.1190(19) 1 d D U P A 2
F1_10 F 0.4026(11) 0.8352(9) 0.1137(10) 0.060(3) Uani 0.1190(19) 1 d D U P A 2
F2_10 F 0.535(2) 0.792(2) 0.075(3) 0.052(4) Uani 0.1190(19) 1 d D U P A 2
F3_10 F 0.3971(11) 0.6797(9) 0.0168(8) 0.057(3) Uani 0.1190(19) 1 d D U P A 2
C3_10 C 0.6032(13) 0.7031(11) 0.1958(11) 0.048(2) Uani 0.1190(19) 1 d D U P A 2
F4_10 F 0.6338(11) 0.6789(11) 0.2715(11) 0.053(3) Uani 0.1190(19) 1 d D U P A 2
F5_10 F 0.5662(10) 0.6238(8) 0.1030(9) 0.057(3) Uani 0.1190(19) 1 d D U P A 2
F6_10 F 0.690(2) 0.757(2) 0.208(3) 0.048(4) Uani 0.1190(19) 1 d D U P A 2
C4_10 C 0.5591(12) 0.8627(11) 0.2976(11) 0.052(3) Uani 0.1190(19) 1 d D U P A 2
F7_10 F 0.6302(9) 0.8593(9) 0.3820(8) 0.057(3) Uani 0.1190(19) 1 d D U P A 2
F8_10 F 0.615(2) 0.918(2) 0.278(2) 0.056(4) Uani 0.1190(19) 1 d D U P A 2
F9_10 F 0.4777(11) 0.9002(8) 0.3168(12) 0.058(3) Uani 0.1190(19) 1 d D U P A 2
O1_11 O 0.491(3) 0.701(3) 0.3961(18) 0.035(4) Uani 0.081(2) 1 d D U P A 2
C1_11 C 0.5428(13) 0.7174(11) 0.4960(15) 0.037(2) Uani 0.081(2) 1 d D U P A 2
C2_11 C 0.5945(14) 0.8295(11) 0.5700(12) 0.042(3) Uani 0.081(2) 1 d D U P A 2
F1_11 F 0.6889(19) 0.8529(18) 0.568(3) 0.032(4) Uani 0.081(2) 1 d D U P A 2
F2_11 F 0.6130(17) 0.8533(13) 0.6684(11) 0.051(3) Uani 0.081(2) 1 d D U P A 2
F3_11 F 0.5330(19) 0.8835(18) 0.540(2) 0.046(4) Uani 0.081(2) 1 d D U P A 2
C3_11 C 0.4566(13) 0.6822(12) 0.5246(14) 0.041(3) Uani 0.081(2) 1 d D U P A 2
F4_11 F 0.398(2) 0.5916(15) 0.449(2) 0.036(4) Uani 0.081(2) 1 d D U P A 2
F5_11 F 0.3922(15) 0.7437(14) 0.5353(15) 0.047(3) Uani 0.081(2) 1 d D U P A 2
F6_11 F 0.504(2) 0.680(2) 0.6135(18) 0.037(4) Uani 0.081(2) 1 d D U P A 2
C4_11 C 0.6320(12) 0.6592(11) 0.5117(12) 0.041(3) Uani 0.081(2) 1 d D U P A 2
F7_11 F 0.5906(15) 0.5635(10) 0.4668(14) 0.046(3) Uani 0.081(2) 1 d D U P A 2
F8_11 F 0.6938(12) 0.6922(13) 0.6129(10) 0.044(3) Uani 0.081(2) 1 d D U P A 2
F9_11 F 0.691(2) 0.6631(16) 0.4615(18) 0.044(4) Uani 0.081(2) 1 d D U P A 2
O1_12 O 0.291(2) 0.741(3) 0.312(4) 0.038(4) Uani 0.044(2) 1 d D U P A 2
C1_12 C 0.1962(19) 0.7679(15) 0.2931(17) 0.041(3) Uani 0.044(2) 1 d D U P A 2
C2_12 C 0.198(2) 0.8566(16) 0.3917(16) 0.043(3) Uani 0.044(2) 1 d D U P A 2
F1_12 F 0.202(3) 0.834(2) 0.465(2) 0.047(5) Uani 0.044(2) 1 d D U P A 2
F2_12 F 0.110(2) 0.892(2) 0.368(2) 0.049(5) Uani 0.044(2) 1 d D U P A 2
F3_12 F 0.281(3) 0.932(3) 0.434(3) 0.037(5) Uani 0.044(2) 1 d D U P A 2
C3_12 C 0.171(2) 0.7964(17) 0.2043(18) 0.044(3) Uani 0.044(2) 1 d D U P A 2
F4_12 F 0.181(4) 0.728(3) 0.122(2) 0.044(5) Uani 0.044(2) 1 d D U P A 2
F5_12 F 0.236(2) 0.8809(19) 0.240(2) 0.052(4) Uani 0.044(2) 1 d D U P A 2
F6_12 F 0.070(2) 0.808(3) 0.172(3) 0.044(5) Uani 0.044(2) 1 d D U P A 2
C4_12 C 0.1041(19) 0.6788(15) 0.2531(17) 0.044(3) Uani 0.044(2) 1 d D U P A 2
F7_12 F 0.087(2) 0.6071(18) 0.1589(18) 0.044(4) Uani 0.044(2) 1 d D U P A 2
F8_12 F 0.011(2) 0.706(2) 0.240(3) 0.052(5) Uani 0.044(2) 1 d D U P A 2
F9_12 F 0.126(3) 0.646(3) 0.321(3) 0.046(5) Uani 0.044(2) 1 d D U P A 2
O1_13 O 0.308(4) 0.569(2) 0.215(4) 0.038(5) Uani 0.0390(13) 1 d D U P A 2
C1_13 C 0.3024(16) 0.4717(18) 0.1819(16) 0.042(3) Uani 0.0390(13) 1 d D U P A 2
C2_13 C 0.1856(17) 0.4103(19) 0.1020(17) 0.043(4) Uani 0.0390(13) 1 d D U P A 2
F1_13 F 0.129(2) 0.423(2) 0.159(2) 0.045(4) Uani 0.0390(13) 1 d D U P A 2
F2_13 F 0.182(3) 0.3143(19) 0.054(3) 0.045(5) Uani 0.0390(13) 1 d D U P A 2
F3_13 F 0.139(2) 0.437(2) 0.0290(18) 0.042(4) Uani 0.0390(13) 1 d D U P A 2
C3_13 C 0.3851(19) 0.4395(19) 0.1354(19) 0.042(3) Uani 0.0390(13) 1 d D U P A 2
F4_13 F 0.477(2) 0.509(3) 0.198(3) 0.038(5) Uani 0.0390(13) 1 d D U P A 2
F5_13 F 0.352(3) 0.427(2) 0.0391(19) 0.049(4) Uani 0.0390(13) 1 d D U P A 2
F6_13 F 0.405(3) 0.354(2) 0.129(3) 0.042(5) Uani 0.0390(13) 1 d D U P A 2
C4_13 C 0.3289(18) 0.4533(17) 0.2781(16) 0.048(4) Uani 0.0390(13) 1 d D U P A 2
F7_13 F 0.4346(17) 0.479(2) 0.338(2) 0.049(5) Uani 0.0390(13) 1 d D U P A 2
F8_13 F 0.293(2) 0.3597(16) 0.247(2) 0.053(5) Uani 0.0390(13) 1 d D U P A 2
F9_13 F 0.283(2) 0.506(2) 0.339(2) 0.050(5) Uani 0.0390(13) 1 d D U P A 2
C1_15 C 0.0463(12) 1.0933(13) 0.5162(15) 0.048(3) Uani 0.376(3) 1 d D U P E -1
C2_15 C -0.0594(12) 1.0526(13) 0.4468(14) 0.043(2) Uani 0.376(3) 1 d D U P E -1
C3_15 C -0.1109(13) 0.9661(12) 0.4293(16) 0.050(2) Uani 0.376(3) 1 d D U P E -1
H3_15 H -0.185402 0.939059 0.382990 0.060 Uiso 0.376(3) 1 calc R U P E -1
C4_15 C -0.0535(13) 0.9179(13) 0.4798(16) 0.051(3) Uani 0.376(3) 1 d D U P E -1
H4_15 H -0.088411 0.855742 0.465372 0.061 Uiso 0.376(3) 1 calc R U P E -1
C5_15 C 0.0539(12) 0.9582(12) 0.5511(13) 0.041(2) Uani 0.376(3) 1 d D U P E -1
H5_15 H 0.092898 0.924847 0.586082 0.049 Uiso 0.376(3) 1 calc R U P E -1
C6_15 C 0.1025(13) 1.0480(12) 0.5698(15) 0.049(2) Uani 0.376(3) 1 d D U P E -1
H6_15 H 0.175354 1.078586 0.620187 0.058 Uiso 0.376(3) 1 calc R U P E -1
F1_15 F 0.0924(5) 1.1780(5) 0.5320(6) 0.088(3) Uani 0.376(3) 1 d D U P E -1
F2_15 F -0.1146(3) 1.0954(3) 0.3931(3) 0.0521(10) Uani 0.376(3) 1 d D U P E -1
C1_5 C 0.061(3) 1.182(2) 0.522(2) 0.062(5) Uani 0.124(3) 1 d D U P E -2
H1A_5 H 0.066759 1.158189 0.455119 0.093 Uiso 0.124(3) 1 calc R U P E -2
H1B_5 H 0.115122 1.244136 0.574533 0.093 Uiso 0.124(3) 1 calc R U P E -2
H1C_5 H -0.011240 1.192618 0.512469 0.093 Uiso 0.124(3) 1 calc R U P E -2
C2_5 C 0.083(2) 1.0980(18) 0.563(2) 0.065(5) Uani 0.124(3) 1 d D U P E -2
H2A_5 H 0.151340 1.078296 0.563933 0.078 Uiso 0.124(3) 1 calc R U P E -2
H2B_5 H 0.085343 1.122392 0.634073 0.078 Uiso 0.124(3) 1 calc R U P E -2
C3_5 C -0.0226(17) 1.0073(13) 0.4733(18) 0.064(4) Uani 0.124(3) 1 d D U P E -2
H3A_5 H -0.024692 0.983423 0.402494 0.077 Uiso 0.124(3) 1 calc R U P E -2
H3B_5 H -0.090433 1.027175 0.472837 0.077 Uiso 0.124(3) 1 calc R U P E -2
C4_5 C -0.0026(19) 0.9228(15) 0.512(2) 0.057(4) Uani 0.124(3) 1 d D U P E -2
H4A_5 H 0.002658 0.946541 0.583510 0.069 Uiso 0.124(3) 1 calc R U P E -2
H4B_5 H 0.061798 0.898202 0.507000 0.069 Uiso 0.124(3) 1 calc R U P E -2
C5_5 C -0.119(3) 0.839(3) 0.419(3) 0.119(10) Uani 0.124(3) 1 d D U P E -2
H5A_5 H -0.140031 0.843440 0.354426 0.179 Uiso 0.124(3) 1 calc R U P E -2
H5B_5 H -0.175365 0.850925 0.444006 0.179 Uiso 0.124(3) 1 calc R U P E -2
H5C_5 H -0.108072 0.772484 0.405005 0.179 Uiso 0.124(3) 1 calc R U P E -2

loop_
_atom_site_aniso_label
_atom_site_aniso_U_11
_atom_site_aniso_U_22
_atom_site_aniso_U_33
_atom_site_aniso_U_23
_atom_site_aniso_U_13
_atom_site_aniso_U_12
Al01 0.0208(2) 0.0187(2) 0.0191(2) 0.01031(16) 0.00876(16) 0.00475(16)
Al02 0.0199(2) 0.0175(2) 0.0230(2) 0.00858(17) 0.01021(17) 0.00433(16)
Al03 0.0396(3) 0.0162(2) 0.0481(3) 0.0048(2) 0.0320(3) 0.0004(2)
O1_1 0.0243(7) 0.0295(9) 0.0212(6) 0.0147(6) 0.0077(5) 0.0044(6)
C1_1 0.0234(8) 0.0287(8) 0.0202(7) 0.0133(6) 0.0063(6) 0.0043(6)
C2_1 0.0396(10) 0.0365(10) 0.0220(8) 0.0119(7) 0.0103(7) 0.0084(8)
F1_1 0.0414(7) 0.0532(9) 0.0320(6) 0.0199(7) 0.0208(5) 0.0185(7)
F2_1 0.0570(9) 0.0463(8) 0.0205(5) 0.0088(5) 0.0087(6) 0.0100(7)
F3_1 0.0520(11) 0.0287(7) 0.0364(7) 0.0131(6) 0.0169(8) 0.0117(7)
C3_1 0.0273(8) 0.0389(10) 0.0310(9) 0.0199(8) 0.0062(7) 0.0030(7)
F4_1 0.0281(6) 0.0488(10) 0.0435(9) 0.0264(8) 0.0148(7) 0.0118(7)
F5_1 0.0356(9) 0.0465(13) 0.0489(11) 0.0238(10) 0.0034(8) -0.0117(8)
F6_1 0.0330(7) 0.0628(10) 0.0346(7) 0.0296(7) 0.0004(5) 0.0048(6)
C4_1 0.0340(9) 0.0341(9) 0.0297(8) 0.0191(7) 0.0125(7) 0.0047(7)
F7_1 0.0535(9) 0.0355(7) 0.0521(8) 0.0292(6) 0.0263(7) 0.0158(6)
F8_1 0.0523(10) 0.0492(13) 0.0312(7) 0.0256(9) 0.0177(7) 0.0060(9)
F9_1 0.0353(9) 0.0457(9) 0.0359(8) 0.0222(6) 0.0111(7) -0.0073(7)
O1_2 0.0268(8) 0.0273(9) 0.0258(10) 0.0156(8) 0.0137(7) 0.0030(7)
C1_2 0.0296(9) 0.0284(9) 0.0304(8) 0.0194(7) 0.0160(7) 0.0060(7)
C2_2 0.0478(12) 0.0441(12) 0.0337(10) 0.0222(9) 0.0203(9) 0.0001(10)
F1_2 0.0863(13) 0.0505(9) 0.0484(9) 0.0136(7) 0.0479(9) 0.0017(8)
F2_2 0.0568(11) 0.0604(17) 0.0461(12) 0.0380(13) 0.0221(9) -0.0028(10)
F3_2 0.0447(8) 0.0696(11) 0.0369(7) 0.0361(8) 0.0066(6) -0.0029(7)
C3_2 0.0386(11) 0.0291(9) 0.0389(10) 0.0191(8) 0.0164(9) 0.0031(8)
F4_2 0.0642(10) 0.0339(7) 0.0326(7) 0.0081(6) 0.0210(7) -0.0047(7)
F5_2 0.0488(8) 0.0365(7) 0.0684(10) 0.0296(7) 0.0210(7) 0.0176(6)
F6_2 0.0465(9) 0.0359(11) 0.0523(15) 0.0241(12) 0.0161(9) -0.0058(8)
C4_2 0.0331(10) 0.0533(13) 0.0696(15) 0.0471(12) 0.0291(10) 0.0149(9)
F7_2 0.0299(7) 0.0921(13) 0.0714(10) 0.0643(10) 0.0159(7) 0.0107(7)
F8_2 0.0419(10) 0.0696(17) 0.0892(17) 0.0561(14) 0.0439(10) 0.0197(9)
F9_2 0.0575(11) 0.0526(10) 0.1253(18) 0.0584(11) 0.0582(12) 0.0317(8)
O1_3 0.0269(6) 0.0265(7) 0.0273(6) 0.0129(6) 0.0135(5) 0.0102(5)
C1_3 0.0291(8) 0.0308(8) 0.0318(8) 0.0185(7) 0.0171(7) 0.0149(6)
C2_3 0.0311(9) 0.0401(10) 0.0364(9) 0.0212(8) 0.0135(7) 0.0148(7)
F1_3 0.0345(6) 0.0409(7) 0.0432(7) 0.0153(6) 0.0065(5) 0.0058(5)
F2_3 0.0427(7) 0.0620(11) 0.0461(9) 0.0319(8) 0.0150(6) 0.0303(7)
F3_3 0.0407(9) 0.0512(9) 0.0304(6) 0.0214(6) 0.0174(6) 0.0156(7)
C3_3 0.0510(11) 0.0355(9) 0.0355(9) 0.0218(8) 0.0240(8) 0.0233(8)
F4_3 0.0705(11) 0.0335(7) 0.0337(8) 0.0128(6) 0.0204(7) 0.0213(7)
F5_3 0.0655(9) 0.0338(7) 0.0475(8) 0.0262(6) 0.0301(7) 0.0179(6)
F6_3 0.0665(9) 0.0552(9) 0.0587(9) 0.0359(7) 0.0412(7) 0.0443(7)
C4_3 0.0389(10) 0.0483(11) 0.0533(11) 0.0314(9) 0.0297(9) 0.0187(8)
F7_3 0.0620(9) 0.0606(9) 0.0523(8) 0.0371(7) 0.0421(7) 0.0300(8)
F8_3 0.0362(7) 0.0894(13) 0.0802(12) 0.0540(11) 0.0362(8) 0.0255(8)
F9_3 0.0520(10) 0.0458(8) 0.0674(9) 0.0371(7) 0.0382(7) 0.0167(6)
O1_4 0.0276(6) 0.0195(5) 0.0244(6) 0.0086(5) 0.0123(5) 0.0032(5)
C1_4 0.0292(8) 0.0196(7) 0.0244(7) 0.0094(6) 0.0131(6) 0.0031(6)
C2_4 0.0617(12) 0.0279(9) 0.0288(8) 0.0119(7) 0.0219(8) 0.0087(8)
F1_4 0.0882(11) 0.0405(7) 0.0533(8) 0.0208(6) 0.0521(8) 0.0108(7)
F2_4 0.0889(11) 0.0336(6) 0.0270(6) 0.0036(5) 0.0219(6) 0.0010(6)
F3_4 0.0833(10) 0.0515(8) 0.0329(6) 0.0255(6) 0.0178(7) 0.0260(7)
C3_4 0.0361(9) 0.0280(8) 0.0390(10) 0.0112(7) 0.0185(8) -0.0012(7)
F4_4 0.0613(8) 0.0419(7) 0.0470(7) 0.0176(6) 0.0348(7) -0.0032(6)
F5_4 0.0282(6) 0.0496(8) 0.0597(9) 0.0153(7) 0.0100(6) -0.0021(5)
F6_4 0.0569(9) 0.0231(6) 0.0552(9) 0.0108(6) 0.0271(8) -0.0055(5)
C4_4 0.0393(10) 0.0284(9) 0.0485(11) 0.0198(8) 0.0218(8) 0.0118(7)
F7_4 0.0622(9) 0.0478(8) 0.0513(8) 0.0340(7) 0.0178(7) 0.0214(6)
F8_4 0.0658(10) 0.0312(6) 0.0711(11) 0.0231(7) 0.0460(10) 0.0236(6)
F9_4 0.0307(6) 0.0411(9) 0.0892(12) 0.0316(8) 0.0257(7) 0.0125(6)
C1_6 0.0306(8) 0.0207(7) 0.0360(8) 0.0120(6) 0.0223(7) 0.0084(6)
C2_6 0.0375(9) 0.0246(7) 0.0258(7) 0.0122(6) 0.0184(7) 0.0136(6)
C3_6 0.0244(7) 0.0199(7) 0.0249(7) 0.0060(6) 0.0115(6) 0.0062(5)
C4_6 0.0275(7) 0.0197(7) 0.0293(7) 0.0128(6) 0.0152(6) 0.0089(6)
C5_6 0.0221(7) 0.0217(7) 0.0291(7) 0.0098(6) 0.0121(6) 0.0086(6)
C6_6 0.0277(9) 0.0478(11) 0.0366(10) 0.0123(9) 0.0068(7) 0.0149(8)
C7_6 0.0562(12) 0.0273(8) 0.0460(10) 0.0236(8) 0.0304(9) 0.0162(8)
C8_6 0.0278(9) 0.0283(9) 0.0399(10) -0.0006(7) 0.0092(7) 0.0028(7)
C9_6 0.0772(16) 0.0541(13) 0.0355(10) 0.0292(10) 0.0310(11) 0.0373(12)
C10_6 0.0560(12) 0.0239(8) 0.0691(14) 0.0158(9) 0.0489(12) 0.0080(8)
C1_7 0.019(2) 0.017(2) 0.036(2) 0.0074(18) 0.0156(16) 0.0037(14)
C2_7 0.019(2) 0.0157(18) 0.037(3) 0.0096(17) 0.0062(16) 0.0003(16)
C3_7 0.026(2) 0.0162(17) 0.0227(16) 0.0075(13) 0.0042(16) 0.0032(16)
C4_7 0.0252(17) 0.0161(14) 0.0223(18) 0.0060(13) 0.0108(14) 0.0024(12)
C5_7 0.0216(15) 0.0168(13) 0.0269(16) 0.0093(12) 0.0117(12) 0.0022(10)
C6_7 0.0384(19) 0.0253(16) 0.0302(16) 0.0151(13) 0.0082(14) 0.0070(13)
C7_7 0.0381(19) 0.0237(15) 0.0422(19) 0.0097(14) 0.0280(16) 0.0073(13)
C8_7 0.071(3) 0.0282(18) 0.0270(17) 0.0138(15) 0.0084(18) 0.0053(18)
C9_7 0.0251(18) 0.0243(17) 0.066(3) 0.0107(18) 0.0020(18) 0.0064(14)
C10_7 0.052(3) 0.0276(18) 0.063(3) 0.0167(18) 0.044(2) 0.0074(17)
C1_8 0.022(2) 0.0179(18) 0.0262(18) 0.0077(14) 0.0106(16) -0.0039(16)
C2_8 0.029(3) 0.015(2) 0.0251(19) 0.0083(16) 0.0128(17) 0.0015(17)
C3_8 0.0256(18) 0.0166(14) 0.024(2) 0.0085(14) 0.0098(14) 0.0039(12)
C4_8 0.0201(19) 0.0141(16) 0.0229(15) 0.0054(12) 0.0088(15) 0.0011(13)
C5_8 0.0231(16) 0.0158(13) 0.0224(14) 0.0063(11) 0.0072(12) -0.0003(11)
C6_8 0.0299(17) 0.0261(16) 0.0299(16) 0.0145(13) 0.0039(13) 0.0003(13)
C7_8 0.0371(18) 0.0261(16) 0.0289(16) 0.0079(13) 0.0178(14) 0.0012(13)
C8_8 0.0319(17) 0.0273(16) 0.0386(19) 0.0155(14) 0.0113(14) 0.0108(13)
C9_8 0.046(2) 0.0337(18) 0.0342(18) 0.0200(15) 0.0181(16) 0.0041(16)
C10_8 0.0253(16) 0.0271(17) 0.041(2) 0.0074(15) 0.0156(15) 0.0005(13)
C1_9 0.0293(8) 0.0377(9) 0.0433(10) 0.0251(8) 0.0194(7) 0.0039(7)
C2_9 0.0243(7) 0.0269(8) 0.0326(8) 0.0066(6) 0.0168(7) 0.0029(6)
C3_9 0.0203(7) 0.0278(8) 0.0385(9) 0.0163(7) 0.0084(6) 0.0032(6)
C4_9 0.0242(8) 0.0320(8) 0.0287(8) 0.0058(7) 0.0095(6) -0.0041(6)
C5_9 0.0242(8) 0.0208(7) 0.0506(10) 0.0111(7) 0.0199(7) 0.0019(6)
O1_10 0.044(6) 0.032(6) 0.040(6) 0.017(5) 0.023(5) 0.010(4)
C1_10 0.050(4) 0.037(4) 0.044(3) 0.020(3) 0.026(3) 0.008(3)
C2_10 0.054(5) 0.051(4) 0.049(4) 0.028(3) 0.025(3) 0.006(3)
F1_10 0.072(6) 0.066(5) 0.066(6) 0.044(4) 0.038(5) 0.022(4)
F2_10 0.060(6) 0.054(7) 0.048(6) 0.024(5) 0.029(5) 0.001(5)
F3_10 0.068(6) 0.057(4) 0.047(4) 0.028(3) 0.025(4) -0.002(4)
C3_10 0.057(4) 0.047(4) 0.059(4) 0.031(3) 0.036(3) 0.016(3)
F4_10 0.058(5) 0.064(6) 0.072(5) 0.047(5) 0.045(4) 0.033(5)
F5_10 0.073(6) 0.048(4) 0.065(4) 0.027(3) 0.043(4) 0.020(4)
F6_10 0.057(5) 0.049(6) 0.057(7) 0.029(5) 0.037(5) 0.018(4)
C4_10 0.064(5) 0.042(4) 0.048(4) 0.016(3) 0.031(3) 0.003(3)
F7_10 0.062(5) 0.054(5) 0.049(4) 0.021(4) 0.026(3) -0.009(4)
F8_10 0.069(7) 0.047(6) 0.046(7) 0.014(5) 0.030(5) -0.003(5)
F9_10 0.074(5) 0.036(5) 0.065(6) 0.014(4) 0.043(5) 0.004(4)
O1_11 0.040(7) 0.028(7) 0.030(4) 0.010(4) 0.013(4) 0.011(6)
C1_11 0.038(4) 0.037(4) 0.029(4) 0.011(3) 0.015(3) 0.014(3)
C2_11 0.044(5) 0.038(4) 0.033(4) 0.009(3) 0.016(3) 0.013(3)
F1_11 0.046(5) 0.010(5) 0.036(7) 0.006(5) 0.018(5) 0.016(4)
F2_11 0.053(7) 0.052(7) 0.033(4) 0.010(4) 0.017(4) 0.010(6)
F3_11 0.051(7) 0.044(6) 0.037(6) 0.011(5) 0.020(5) 0.022(5)
C3_11 0.040(4) 0.043(5) 0.037(4) 0.017(3) 0.018(3) 0.017(3)
F4_11 0.034(6) 0.040(5) 0.037(6) 0.019(4) 0.016(4) 0.021(4)
F5_11 0.046(6) 0.055(6) 0.048(6) 0.025(5) 0.026(5) 0.025(5)
F6_11 0.031(6) 0.050(8) 0.037(5) 0.018(5) 0.023(4) 0.021(6)
C4_11 0.040(4) 0.042(4) 0.038(4) 0.016(3) 0.017(3) 0.018(3)
F7_11 0.053(7) 0.042(4) 0.042(6) 0.017(4) 0.022(5) 0.018(4)
F8_11 0.044(6) 0.045(6) 0.039(4) 0.019(4) 0.016(3) 0.020(5)
F9_11 0.046(6) 0.043(8) 0.041(6) 0.016(6) 0.022(5) 0.019(5)
O1_12 0.039(5) 0.038(7) 0.041(7) 0.022(6) 0.019(4) 0.014(5)
C1_12 0.041(4) 0.041(4) 0.045(4) 0.023(3) 0.019(3) 0.017(4)
C2_12 0.046(5) 0.043(5) 0.047(4) 0.024(4) 0.023(4) 0.019(4)
F1_12 0.054(9) 0.047(8) 0.049(6) 0.026(6) 0.025(6) 0.019(7)
F2_12 0.050(6) 0.054(8) 0.056(8) 0.032(6) 0.028(5) 0.027(6)
F3_12 0.042(7) 0.037(6) 0.045(7) 0.023(5) 0.025(5) 0.026(5)
C3_12 0.047(6) 0.043(5) 0.045(4) 0.024(4) 0.019(4) 0.017(4)
F4_12 0.043(9) 0.043(7) 0.046(5) 0.022(5) 0.018(6) 0.013(6)
F5_12 0.058(7) 0.047(6) 0.052(7) 0.027(5) 0.018(6) 0.012(5)
F6_12 0.049(6) 0.041(9) 0.045(8) 0.024(7) 0.019(5) 0.017(5)
C4_12 0.043(5) 0.044(5) 0.048(5) 0.022(4) 0.021(4) 0.014(4)
F7_12 0.041(8) 0.044(6) 0.048(5) 0.023(4) 0.019(5) 0.014(6)
F8_12 0.045(6) 0.056(8) 0.056(8) 0.026(7) 0.023(5) 0.018(5)
F9_12 0.044(9) 0.047(8) 0.050(7) 0.024(6) 0.021(6) 0.012(7)
O1_13 0.035(8) 0.032(5) 0.036(7) 0.006(4) 0.017(6) 0.010(4)
C1_13 0.042(4) 0.032(5) 0.042(4) 0.008(4) 0.021(4) 0.012(4)
C2_13 0.044(5) 0.034(5) 0.042(5) 0.011(4) 0.019(4) 0.008(4)
F1_13 0.046(7) 0.044(8) 0.046(7) 0.020(6) 0.022(6) 0.017(6)
F2_13 0.047(9) 0.033(6) 0.045(7) 0.011(5) 0.019(6) 0.007(5)
F3_13 0.044(8) 0.034(8) 0.041(6) 0.010(6) 0.019(5) 0.009(6)
C3_13 0.046(5) 0.025(5) 0.048(5) 0.008(4) 0.025(4) 0.011(4)
F4_13 0.044(6) 0.021(7) 0.047(7) 0.006(5) 0.030(5) 0.014(5)
F5_13 0.059(8) 0.034(8) 0.050(5) 0.011(5) 0.029(5) 0.018(6)
F6_13 0.045(9) 0.024(6) 0.048(8) 0.006(5) 0.024(7) 0.010(5)
C4_13 0.048(6) 0.046(6) 0.046(5) 0.015(5) 0.022(4) 0.014(5)
F7_13 0.049(7) 0.044(9) 0.046(7) 0.013(6) 0.022(5) 0.016(5)
F8_13 0.057(9) 0.047(6) 0.047(8) 0.015(5) 0.022(7) 0.013(5)
F9_13 0.048(8) 0.048(8) 0.046(7) 0.014(6) 0.023(6) 0.014(7)
C1_15 0.040(3) 0.059(4) 0.041(4) 0.025(3) 0.012(3) 0.004(3)
C2_15 0.042(3) 0.051(4) 0.034(4) 0.017(3) 0.018(2) 0.016(2)
C3_15 0.036(3) 0.057(4) 0.048(4) 0.023(3) 0.012(3) 0.011(3)
C4_15 0.043(4) 0.050(4) 0.043(5) 0.017(3) 0.009(3) 0.009(3)
C5_15 0.042(4) 0.051(4) 0.033(4) 0.019(3) 0.019(3) 0.020(3)
C6_15 0.043(4) 0.058(4) 0.039(3) 0.022(3) 0.014(3) 0.006(3)
F1_15 0.067(4) 0.092(3) 0.077(4) 0.055(3) -0.010(3) -0.026(3)
F2_15 0.056(2) 0.059(2) 0.0431(18) 0.0259(17) 0.0202(16) 0.0238(17)
C1_5 0.063(12) 0.063(7) 0.053(10) 0.011(7) 0.037(9) 0.024(7)
C2_5 0.050(7) 0.067(6) 0.059(7) 0.017(5) 0.020(6) 0.011(5)
C3_5 0.051(6) 0.068(5) 0.055(6) 0.014(5) 0.023(5) 0.015(5)
C4_5 0.041(7) 0.065(6) 0.056(7) 0.014(5) 0.028(5) 0.017(5)
C5_5 0.081(11) 0.090(9) 0.121(14) 0.042(9) -0.009(11) -0.010(9)

loop_
_atom_type_symbol
_atom_type_description
_atom_type_scat_dispersion_real
_atom_type_scat_dispersion_imag
_atom_type_scat_source
C C 0.0033 0.0016 'International Tables Vol C Tables 4.2.6.8 and 6.1.1.4'
O O 0.0106 0.0060 'International Tables Vol C Tables 4.2.6.8 and 6.1.1.4'
F F 0.0171 0.0103 'International Tables Vol C Tables 4.2.6.8 and 6.1.1.4'
Al Al 0.0645 0.0514 'International Tables Vol C Tables 4.2.6.8 and 6.1.1.4'
H H 0.0000 0.0000 'International Tables Vol C Tables 4.2.6.8 and 6.1.1.4'

loop_
_geom_angle_atom_site_label_1
_geom_angle_atom_site_label_2
_geom_angle_atom_site_label_3
_geom_angle
_geom_angle_site_symmetry_1
_geom_angle_site_symmetry_3
_geom_angle_publ_flag
O1_10 Al01 O1_13 111(2) . . ?
O1_10 Al01 O1_12 119(2) . . ?
O1_13 Al01 O1_12 96(2) . . ?
O1_10 Al01 O1_11 108.1(17) . . ?
O1_13 Al01 O1_11 112(2) . . ?
O1_12 Al01 O1_11 110(2) . . ?
O1_3 Al01 O1_4 106.84(9) . . ?
O1_3 Al01 O1_1 107.94(13) . . ?
O1_4 Al01 O1_1 114.57(13) . . ?
O1_3 Al01 O1_2 112.91(16) . . ?
O1_4 Al01 O1_2 107.26(15) . . ?
O1_1 Al01 O1_2 107.46(15) . . ?
C4_6 Al02 C3_6 38.11(6) . . ?
C4_6 Al02 C2_6 63.58(6) . . ?
C3_6 Al02 C2_6 37.89(6) . . ?
C4_6 Al02 C5_6 37.99(6) . . ?
C3_6 Al02 C5_6 63.21(6) . . ?
C2_6 Al02 C5_6 62.92(6) . . ?
C4_6 Al02 C1_6 62.82(6) . . ?
C3_6 Al02 C1_6 62.70(6) . . ?
C2_6 Al02 C1_6 37.49(7) . . ?
C5_6 Al02 C1_6 37.05(6) . . ?
C4_6 Al02 C5_9 99.13(7) . . ?
C3_6 Al02 C5_9 92.20(7) . . ?
C2_6 Al02 C5_9 120.16(7) . . ?
C5_6 Al02 C5_9 134.59(7) . . ?
C1_6 Al02 C5_9 154.83(7) . . ?
C4_6 Al02 Al03 151.85(5) . . ?
C3_6 Al02 Al03 170.03(5) . . ?
C2_6 Al02 Al03 136.51(5) . . ?
C5_6 Al02 Al03 124.26(5) . . ?
C1_6 Al02 Al03 118.33(5) . . ?
C5_9 Al02 Al03 86.03(5) . . ?
C3_7 Al03 C2_7 39.9(2) . . ?
C3_8 Al03 C2_8 38.80(18) . . ?
C3_7 Al03 C4_7 38.77(15) . . ?
C2_7 Al03 C4_7 64.6(2) . . ?
C3_8 Al03 C4_8 37.86(15) . . ?
C2_8 Al03 C4_8 62.89(18) . . ?
C3_7 Al03 C1_7 64.2(2) . . ?
C2_7 Al03 C1_7 37.9(2) . . ?
C4_7 Al03 C1_7 62.21(19) . . ?
C3_7 Al03 C5_7 63.87(14) . . ?
C2_7 Al03 C5_7 63.53(19) . . ?
C4_7 Al03 C5_7 36.92(13) . . ?
C1_7 Al03 C5_7 36.91(16) . . ?
C3_7 Al03 C2_9 105.15(15) . . ?
C2_7 Al03 C2_9 144.92(18) . . ?
C4_7 Al03 C2_9 89.38(12) . . ?
C1_7 Al03 C2_9 146.71(16) . . ?
C5_7 Al03 C2_9 109.82(10) . . ?
C3_8 Al03 C1_8 61.8(2) . . ?
C2_8 Al03 C1_8 36.4(2) . . ?
C4_8 Al03 C1_8 60.24(19) . . ?
C3_8 Al03 C5_8 61.83(14) . . ?
C2_8 Al03 C5_8 61.16(18) . . ?
C4_8 Al03 C5_8 36.11(12) . . ?
C1_8 Al03 C5_8 35.38(15) . . ?
C3_7 Al03 C3_9 129.23(15) . . ?
C2_7 Al03 C3_9 160.51(18) . . ?
C4_7 Al03 C3_9 97.63(12) . . ?
C1_7 Al03 C3_9 127.88(19) . . ?
C5_7 Al03 C3_9 97.57(10) . . ?
C2_9 Al03 C3_9 33.84(6) . . ?
C1_1 O1_1 Al01 146.8(2) . . ?
O1_1 C1_1 C3_1 107.88(19) . . ?
O1_1 C1_1 C2_1 112.4(2) . . ?
C3_1 C1_1 C2_1 108.80(16) . . ?
O1_1 C1_1 C4_1 109.70(19) . . ?
C3_1 C1_1 C4_1 108.94(16) . . ?
C2_1 C1_1 C4_1 109.03(16) . . ?
F3_1 C2_1 F1_1 107.45(18) . . ?
F3_1 C2_1 F2_1 108.25(18) . . ?
F1_1 C2_1 F2_1 106.70(17) . . ?
F3_1 C2_1 C1_1 110.98(18) . . ?
F1_1 C2_1 C1_1 110.86(17) . . ?
F2_1 C2_1 C1_1 112.37(17) . . ?
F4_1 C3_1 F5_1 107.0(2) . . ?
F4_1 C3_1 F6_1 107.18(18) . . ?
F5_1 C3_1 F6_1 107.6(2) . . ?
F4_1 C3_1 C1_1 111.55(17) . . ?
F5_1 C3_1 C1_1 110.93(19) . . ?
F6_1 C3_1 C1_1 112.35(16) . . ?
F7_1 C4_1 F8_1 107.78(19) . . ?
F7_1 C4_1 F9_1 107.7(2) . . ?
F8_1 C4_1 F9_1 107.4(2) . . ?
F7_1 C4_1 C1_1 110.72(16) . . ?
F8_1 C4_1 C1_1 113.01(18) . . ?
F9_1 C4_1 C1_1 110.02(19) . . ?
C1_2 O1_2 Al01 145.9(3) . . ?
O1_2 C1_2 C3_2 111.6(2) . . ?
O1_2 C1_2 C2_2 107.2(2) . . ?
C3_2 C1_2 C2_2 109.22(19) . . ?
O1_2 C1_2 C4_2 110.8(2) . . ?
C3_2 C1_2 C4_2 109.5(2) . . ?
C2_2 C1_2 C4_2 108.4(2) . . ?
F3_2 C2_2 F1_2 107.4(2) . . ?
F3_2 C2_2 F2_2 107.1(3) . . ?
F1_2 C2_2 F2_2 107.7(2) . . ?
F3_2 C2_2 C1_2 111.4(2) . . ?
F1_2 C2_2 C1_2 111.0(2) . . ?
F2_2 C2_2 C1_2 112.0(2) . . ?
F4_2 C3_2 F5_2 107.0(2) . . ?
F4_2 C3_2 F6_2 107.8(2) . . ?
F5_2 C3_2 F6_2 106.8(2) . . ?
F4_2 C3_2 C1_2 110.60(18) . . ?
F5_2 C3_2 C1_2 110.94(19) . . ?
F6_2 C3_2 C1_2 113.3(2) . . ?
F9_2 C4_2 F8_2 108.6(3) . . ?
F9_2 C4_2 F7_2 107.9(2) . . ?
F8_2 C4_2 F7_2 106.4(3) . . ?
F9_2 C4_2 C1_2 111.3(2) . . ?
F8_2 C4_2 C1_2 112.5(3) . . ?
F7_2 C4_2 C1_2 109.9(2) . . ?
C1_3 O1_3 Al01 147.96(15) . . ?
O1_3 C1_3 C4_3 109.72(16) . . ?
O1_3 C1_3 C3_3 107.30(16) . . ?
C4_3 C1_3 C3_3 109.31(16) . . ?
O1_3 C1_3 C2_3 112.10(16) . . ?
C4_3 C1_3 C2_3 109.29(17) . . ?
C3_3 C1_3 C2_3 109.07(15) . . ?
F1_3 C2_3 F2_3 108.01(17) . . ?
F1_3 C2_3 F3_3 107.29(17) . . ?
F2_3 C2_3 F3_3 107.00(18) . . ?
F1_3 C2_3 C1_3 110.96(16) . . ?
F2_3 C2_3 C1_3 112.93(17) . . ?
F3_3 C2_3 C1_3 110.41(16) . . ?
F4_3 C3_3 F5_3 107.6(2) . . ?
F4_3 C3_3 F6_3 107.77(19) . . ?
F5_3 C3_3 F6_3 107.80(16) . . ?
F4_3 C3_3 C1_3 110.90(17) . . ?
F5_3 C3_3 C1_3 110.39(16) . . ?
F6_3 C3_3 C1_3 112.24(18) . . ?
F9_3 C4_3 F7_3 108.12(18) . . ?
F9_3 C4_3 F8_3 107.5(2) . . ?
F7_3 C4_3 F8_3 107.12(18) . . ?
F9_3 C4_3 C1_3 110.78(17) . . ?
F7_3 C4_3 C1_3 111.04(18) . . ?
F8_3 C4_3 C1_3 112.07(17) . . ?
C1_4 O1_4 Al01 148.87(16) . . ?
O1_4 C1_4 C4_4 111.05(16) . . ?
O1_4 C1_4 C3_4 107.22(15) . . ?
C4_4 C1_4 C3_4 109.19(15) . . ?
O1_4 C1_4 C2_4 111.04(15) . . ?
C4_4 C1_4 C2_4 109.19(16) . . ?
C3_4 C1_4 C2_4 109.10(16) . . ?
F3_4 C2_4 F2_4 108.23(19) . . ?
F3_4 C2_4 F1_4 107.28(17) . . ?
F2_4 C2_4 F1_4 107.45(17) . . ?
F3_4 C2_4 C1_4 111.03(16) . . ?
F2_4 C2_4 C1_4 112.40(16) . . ?
F1_4 C2_4 C1_4 110.25(17) . . ?
F4_4 C3_4 F5_4 107.28(18) . . ?
F4_4 C3_4 F6_4 107.24(17) . . ?
F5_4 C3_4 F6_4 107.68(17) . . ?
F4_4 C3_4 C1_4 110.70(16) . . ?
F5_4 C3_4 C1_4 110.84(17) . . ?
F6_4 C3_4 C1_4 112.86(17) . . ?
F9_4 C4_4 F8_4 108.16(19) . . ?
F9_4 C4_4 F7_4 107.0(2) . . ?
F8_4 C4_4 F7_4 107.07(17) . . ?
F9_4 C4_4 C1_4 110.48(16) . . ?
F8_4 C4_4 C1_4 113.20(18) . . ?
F7_4 C4_4 C1_4 110.69(16) . . ?
C5_6 C1_6 C2_6 108.16(14) . . ?
C5_6 C1_6 C10_6 127.26(18) . . ?
C2_6 C1_6 C10_6 124.54(17) . . ?
C5_6 C1_6 Al02 70.61(9) . . ?
C2_6 C1_6 Al02 69.39(9) . . ?
C10_6 C1_6 Al02 127.26(12) . . ?
C3_6 C2_6 C1_6 108.04(14) . . ?
C3_6 C2_6 C9_6 124.97(18) . . ?
C1_6 C2_6 C9_6 126.83(18) . . ?
C3_6 C2_6 Al02 70.78(9) . . ?
C1_6 C2_6 Al02 73.12(9) . . ?
C9_6 C2_6 Al02 125.39(13) . . ?
C2_6 C3_6 C4_6 108.00(14) . . ?
C2_6 C3_6 C8_6 125.27(17) . . ?
C4_6 C3_6 C8_6 126.65(16) . . ?
C2_6 C3_6 Al02 71.33(9) . . ?
C4_6 C3_6 Al02 70.64(9) . . ?
C8_6 C3_6 Al02 126.19(12) . . ?
C3_6 C4_6 C5_6 107.83(14) . . ?
C3_6 C4_6 C7_6 126.34(16) . . ?
C5_6 C4_6 C7_6 125.66(16) . . ?
C3_6 C4_6 Al02 71.25(9) . . ?
C5_6 C4_6 Al02 72.58(9) . . ?
C7_6 C4_6 Al02 125.37(12) . . ?
C1_6 C5_6 C4_6 107.91(14) . . ?
C1_6 C5_6 C6_6 126.91(17) . . ?
C4_6 C5_6 C6_6 125.17(17) . . ?
C1_6 C5_6 Al02 72.34(9) . . ?
C4_6 C5_6 Al02 69.43(9) . . ?
C6_6 C5_6 Al02 124.62(12) . . ?
C5_6 C6_6 H6A_6 109.5 . . ?
C5_6 C6_6 H6B_6 109.5 . . ?
H6A_6 C6_6 H6B_6 109.5 . . ?
C5_6 C6_6 H6C_6 109.5 . . ?
H6A_6 C6_6 H6C_6 109.5 . . ?
H6B_6 C6_6 H6C_6 109.5 . . ?
C4_6 C7_6 H7A_6 109.5 . . ?
C4_6 C7_6 H7B_6 109.5 . . ?
H7A_6 C7_6 H7B_6 109.5 . . ?
C4_6 C7_6 H7C_6 109.5 . . ?
H7A_6 C7_6 H7C_6 109.5 . . ?
H7B_6 C7_6 H7C_6 109.5 . . ?
C3_6 C8_6 H8A_6 109.5 . . ?
C3_6 C8_6 H8B_6 109.5 . . ?
H8A_6 C8_6 H8B_6 109.5 . . ?
C3_6 C8_6 H8C_6 109.5 . . ?
H8A_6 C8_6 H8C_6 109.5 . . ?
H8B_6 C8_6 H8C_6 109.5 . . ?
C2_6 C9_6 H9A_6 109.5 . . ?
C2_6 C9_6 H9B_6 109.5 . . ?
H9A_6 C9_6 H9B_6 109.5 . . ?
C2_6 C9_6 H9C_6 109.5 . . ?
H9A_6 C9_6 H9C_6 109.5 . . ?
H9B_6 C9_6 H9C_6 109.5 . . ?
C1_6 C10_6 H10A_6 109.5 . . ?
C1_6 C10_6 H10B_6 109.5 . . ?
H10A_6 C10_6 H10B_6 109.5 . . ?
C1_6 C10_6 H10C_6 109.5 . . ?
H10A_6 C10_6 H10C_6 109.5 . . ?
H10B_6 C10_6 H10C_6 109.5 . . ?
C2_7 C1_7 C5_7 108.3(5) . . ?
C2_7 C1_7 C10_7 128.0(5) . . ?
C5_7 C1_7 C10_7 123.7(5) . . ?
C2_7 C1_7 Al03 66.0(3) . . ?
C5_7 C1_7 Al03 72.3(3) . . ?
C10_7 C1_7 Al03 128.7(4) . . ?
C1_7 C2_7 C3_7 107.6(5) . . ?
C1_7 C2_7 C9_7 127.3(5) . . ?
C3_7 C2_7 C9_7 125.0(5) . . ?
C1_7 C2_7 Al03 76.1(3) . . ?
C3_7 C2_7 Al03 68.7(3) . . ?
C9_7 C2_7 Al03 120.6(4) . . ?
C4_7 C3_7 C2_7 107.7(4) . . ?
C4_7 C3_7 C8_7 126.7(5) . . ?
C2_7 C3_7 C8_7 125.7(5) . . ?
C4_7 C3_7 Al03 75.0(2) . . ?
C2_7 C3_7 Al03 71.4(3) . . ?
C8_7 C3_7 Al03 118.9(3) . . ?
C5_7 C4_7 C3_7 108.7(3) . . ?
C5_7 C4_7 C7_7 124.4(4) . . ?
C3_7 C4_7 C7_7 126.8(4) . . ?
C5_7 C4_7 Al03 74.4(2) . . ?
C3_7 C4_7 Al03 66.3(2) . . ?
C7_7 C4_7 Al03 127.5(3) . . ?
C4_7 C5_7 C1_7 107.6(4) . . ?
C4_7 C5_7 C6_7 126.0(3) . . ?
C1_7 C5_7 C6_7 125.8(4) . . ?
C4_7 C5_7 Al03 68.7(2) . . ?
C1_7 C5_7 Al03 70.8(3) . . ?
C6_7 C5_7 Al03 132.9(2) . . ?
C5_7 C6_7 H6A_7 109.5 . . ?
C5_7 C6_7 H6B_7 109.5 . . ?
H6A_7 C6_7 H6B_7 109.5 . . ?
C5_7 C6_7 H6C_7 109.5 . . ?
H6A_7 C6_7 H6C_7 109.5 . . ?
H6B_7 C6_7 H6C_7 109.5 . . ?
C4_7 C7_7 H7A_7 109.5 . . ?
C4_7 C7_7 H7B_7 109.5 . . ?
H7A_7 C7_7 H7B_7 109.5 . . ?
C4_7 C7_7 H7C_7 109.5 . . ?
H7A_7 C7_7 H7C_7 109.5 . . ?
H7B_7 C7_7 H7C_7 109.5 . . ?
C3_7 C8_7 H8A_7 109.5 . . ?
C3_7 C8_7 H8B_7 109.5 . . ?
H8A_7 C8_7 H8B_7 109.5 . . ?
C3_7 C8_7 H8C_7 109.5 . . ?
H8A_7 C8_7 H8C_7 109.5 . . ?
H8B_7 C8_7 H8C_7 109.5 . . ?
C2_7 C9_7 H9A_7 109.5 . . ?
C2_7 C9_7 H9B_7 109.5 . . ?
H9A_7 C9_7 H9B_7 109.5 . . ?
C2_7 C9_7 H9C_7 109.5 . . ?
H9A_7 C9_7 H9C_7 109.5 . . ?
H9B_7 C9_7 H9C_7 109.5 . . ?
C1_7 C10_7 H10A_7 109.5 . . ?
C1_7 C10_7 H10B_7 109.5 . . ?
H10A_7 C10_7 H10B_7 109.5 . . ?
C1_7 C10_7 H10C_7 109.5 . . ?
H10A_7 C10_7 H10C_7 109.5 . . ?
H10B_7 C10_7 H10C_7 109.5 . . ?
C2_8 C1_8 C5_8 108.4(5) . . ?
C2_8 C1_8 C10_8 127.3(5) . . ?
C5_8 C1_8 C10_8 124.4(5) . . ?
C2_8 C1_8 Al03 65.7(3) . . ?
C5_8 C1_8 Al03 72.4(3) . . ?
C10_8 C1_8 Al03 127.3(4) . . ?
C1_8 C2_8 C3_8 107.7(5) . . ?
C1_8 C2_8 C9_8 125.6(5) . . ?
C3_8 C2_8 C9_8 126.6(5) . . ?
C1_8 C2_8 Al03 77.9(3) . . ?
C3_8 C2_8 Al03 68.6(3) . . ?
C9_8 C2_8 Al03 122.6(4) . . ?
C4_8 C3_8 C2_8 107.9(4) . . ?
C4_8 C3_8 C8_8 126.8(4) . . ?
C2_8 C3_8 C8_8 125.2(4) . . ?
C4_8 C3_8 Al03 75.2(2) . . ?
C2_8 C3_8 Al03 72.6(3) . . ?
C8_8 C3_8 Al03 121.2(3) . . ?
C3_8 C4_8 C5_8 108.3(3) . . ?
C3_8 C4_8 C7_8 127.5(4) . . ?
C5_8 C4_8 C7_8 124.1(4) . . ?
C3_8 C4_8 Al03 66.9(2) . . ?
C5_8 C4_8 Al03 76.0(2) . . ?
C7_8 C4_8 Al03 125.2(3) . . ?
C4_8 C5_8 C1_8 107.7(4) . . ?
C4_8 C5_8 C6_8 125.7(3) . . ?
C1_8 C5_8 C6_8 126.5(4) . . ?
C4_8 C5_8 Al03 67.9(2) . . ?
C1_8 C5_8 Al03 72.2(3) . . ?
C6_8 C5_8 Al03 128.6(2) . . ?
C5_8 C6_8 H6A_8 109.5 . . ?
C5_8 C6_8 H6B_8 109.5 . . ?
H6A_8 C6_8 H6B_8 109.5 . . ?
C5_8 C6_8 H6C_8 109.5 . . ?
H6A_8 C6_8 H6C_8 109.5 . . ?
H6B_8 C6_8 H6C_8 109.5 . . ?
C4_8 C7_8 H7A_8 109.5 . . ?
C4_8 C7_8 H7B_8 109.5 . . ?
H7A_8 C7_8 H7B_8 109.5 . . ?
C4_8 C7_8 H7C_8 109.5 . . ?
H7A_8 C7_8 H7C_8 109.5 . . ?
H7B_8 C7_8 H7C_8 109.5 . . ?
C3_8 C8_8 H8A_8 109.5 . . ?
C3_8 C8_8 H8B_8 109.5 . . ?
H8A_8 C8_8 H8B_8 109.5 . . ?
C3_8 C8_8 H8C_8 109.5 . . ?
H8A_8 C8_8 H8C_8 109.5 . . ?
H8B_8 C8_8 H8C_8 109.5 . . ?
C2_8 C9_8 H9A_8 109.5 . . ?
C2_8 C9_8 H9B_8 109.5 . . ?
H9A_8 C9_8 H9B_8 109.5 . . ?
C2_8 C9_8 H9C_8 109.5 . . ?
H9A_8 C9_8 H9C_8 109.5 . . ?
H9B_8 C9_8 H9C_8 109.5 . . ?
C1_8 C10_8 H10A_8 109.5 . . ?
C1_8 C10_8 H10B_8 109.5 . . ?
H10A_8 C10_8 H10B_8 109.5 . . ?
C1_8 C10_8 H10C_8 109.5 . . ?
H10A_8 C10_8 H10C_8 109.5 . . ?
H10B_8 C10_8 H10C_8 109.5 . . ?
C2_9 C1_9 C5_9 107.96(16) . . ?
C2_9 C1_9 H1_9 126.0 . . ?
C5_9 C1_9 H1_9 126.0 . . ?
C1_9 C2_9 C3_9 108.31(16) . . ?
C1_9 C2_9 Al03 98.98(11) . . ?
C3_9 C2_9 Al03 79.73(10) . . ?
C1_9 C2_9 H2_9 125.8 . . ?
C3_9 C2_9 H2_9 125.8 . . ?
Al03 C2_9 H2_9 91.1 . . ?
C4_9 C3_9 C2_9 107.95(16) . . ?
C4_9 C3_9 Al03 102.11(12) . . ?
C2_9 C3_9 Al03 66.42(9) . . ?
C4_9 C3_9 H3_9 126.0 . . ?
C2_9 C3_9 H3_9 126.0 . . ?
Al03 C3_9 H3_9 99.3 . . ?
C3_9 C4_9 C5_9 107.84(16) . . ?
C3_9 C4_9 H4_9 126.1 . . ?
C5_9 C4_9 H4_9 126.1 . . ?
C1_9 C5_9 C4_9 107.93(16) . . ?
C1_9 C5_9 Al02 100.24(11) . . ?
C4_9 C5_9 Al02 80.21(10) . . ?
C1_9 C5_9 H5_9 126.0 . . ?
C4_9 C5_9 H5_9 126.0 . . ?
Al02 C5_9 H5_9 89.6 . . ?
C1_10 O1_10 Al01 154(3) . . ?
O1_10 C1_10 C2_10 111.8(16) . . ?
O1_10 C1_10 C4_10 108.4(17) . . ?
C2_10 C1_10 C4_10 109.2(11) . . ?
O1_10 C1_10 C3_10 109.2(17) . . ?
C2_10 C1_10 C3_10 109.1(11) . . ?
C4_10 C1_10 C3_10 109.1(11) . . ?
F1_10 C2_10 F3_10 111.8(14) . . ?
F1_10 C2_10 F2_10 107.6(17) . . ?
F3_10 C2_10 F2_10 104.9(16) . . ?
F1_10 C2_10 C1_10 110.4(12) . . ?
F3_10 C2_10 C1_10 111.7(12) . . ?
F2_10 C2_10 C1_10 110.3(16) . . ?
F5_10 C3_10 F4_10 110.7(13) . . ?
F5_10 C3_10 F6_10 107.7(16) . . ?
F4_10 C3_10 F6_10 107.5(17) . . ?
F5_10 C3_10 C1_10 108.3(11) . . ?
F4_10 C3_10 C1_10 109.0(11) . . ?
F6_10 C3_10 C1_10 113.7(17) . . ?
F8_10 C4_10 F7_10 105.9(17) . . ?
F8_10 C4_10 F9_10 112.0(17) . . ?
F7_10 C4_10 F9_10 110.8(13) . . ?
F8_10 C4_10 C1_10 109.0(15) . . ?
F7_10 C4_10 C1_10 110.4(11) . . ?
F9_10 C4_10 C1_10 108.7(11) . . ?
C1_11 O1_11 Al01 158(3) . . ?
O1_11 C1_11 C2_11 109.1(17) . . ?
O1_11 C1_11 C4_11 113.8(18) . . ?
C2_11 C1_11 C4_11 109.1(11) . . ?
O1_11 C1_11 C3_11 107.1(17) . . ?
C2_11 C1_11 C3_11 110.4(12) . . ?
C4_11 C1_11 C3_11 107.2(11) . . ?
F3_11 C2_11 F2_11 109.2(16) . . ?
F3_11 C2_11 F1_11 106.8(17) . . ?
F2_11 C2_11 F1_11 108.5(18) . . ?
F3_11 C2_11 C1_11 111.9(15) . . ?
F2_11 C2_11 C1_11 110.4(13) . . ?
F1_11 C2_11 C1_11 109.9(14) . . ?
F6_11 C3_11 F5_11 108.9(16) . . ?
F6_11 C3_11 F4_11 108.0(18) . . ?
F5_11 C3_11 F4_11 109.3(17) . . ?
F6_11 C3_11 C1_11 110.4(16) . . ?
F5_11 C3_11 C1_11 109.7(13) . . ?
F4_11 C3_11 C1_11 110.4(16) . . ?
C3_11 F4_11 F9_13 154(3) . . ?
F7_11 C4_11 F9_11 102.7(14) . . ?
F7_11 C4_11 F8_11 108.9(14) . . ?
F9_11 C4_11 F8_11 111.1(16) . . ?
F7_11 C4_11 C1_11 112.1(13) . . ?
F9_11 C4_11 C1_11 110.6(14) . . ?
F8_11 C4_11 C1_11 111.1(12) . . ?
C1_12 O1_12 Al01 157(3) . . ?
O1_12 C1_12 C2_12 112.2(19) . . ?
O1_12 C1_12 C4_12 109.6(18) . . ?
C2_12 C1_12 C4_12 109.5(13) . . ?
O1_12 C1_12 C3_12 109.1(18) . . ?
C2_12 C1_12 C3_12 108.7(13) . . ?
C4_12 C1_12 C3_12 107.5(13) . . ?
F1_12 C2_12 F3_12 108(2) . . ?
F1_12 C2_12 F2_12 107.0(18) . . ?
F3_12 C2_12 F2_12 105.0(19) . . ?
F1_12 C2_12 C1_12 112.6(16) . . ?
F3_12 C2_12 C1_12 111.6(19) . . ?
F2_12 C2_12 C1_12 111.9(16) . . ?
F5_12 C3_12 F6_12 107.4(19) . . ?
F5_12 C3_12 F4_12 109.0(19) . . ?
F6_12 C3_12 F4_12 108.1(19) . . ?
F5_12 C3_12 C1_12 110.2(16) . . ?
F6_12 C3_12 C1_12 110.4(17) . . ?
F4_12 C3_12 C1_12 111.7(19) . . ?
F9_12 C4_12 F7_12 110.7(19) . . ?
F9_12 C4_12 F8_12 108.9(19) . . ?
F7_12 C4_12 F8_12 104.6(18) . . ?
F9_12 C4_12 C1_12 110.4(18) . . ?
F7_12 C4_12 C1_12 112.0(16) . . ?
F8_12 C4_12 C1_12 110.1(17) . . ?
C1_13 O1_13 Al01 148(3) . . ?
O1_13 C1_13 C3_13 109.8(19) . . ?
O1_13 C1_13 C2_13 110.6(19) . . ?
C3_13 C1_13 C2_13 111.9(14) . . ?
O1_13 C1_13 C4_13 108.9(19) . . ?
C3_13 C1_13 C4_13 109.4(13) . . ?
C2_13 C1_13 C4_13 106.1(13) . . ?
F3_13 C2_13 F2_13 108.4(18) . . ?
F3_13 C2_13 F1_13 109.6(18) . . ?
F2_13 C2_13 F1_13 107.3(19) . . ?
F3_13 C2_13 C1_13 114.4(17) . . ?
F2_13 C2_13 C1_13 111.3(18) . . ?
F1_13 C2_13 C1_13 105.6(16) . . ?
F5_13 C3_13 F4_13 109(2) . . ?
F5_13 C3_13 F6_13 106.1(18) . . ?
F4_13 C3_13 F6_13 109(2) . . ?
F5_13 C3_13 C1_13 112.8(17) . . ?
F4_13 C3_13 C1_13 108.2(18) . . ?
F6_13 C3_13 C1_13 112.2(17) . . ?
F8_13 C4_13 F7_13 108.0(18) . . ?
F8_13 C4_13 F9_13 107.6(18) . . ?
F7_13 C4_13 F9_13 107.0(17) . . ?
F8_13 C4_13 C1_13 111.3(16) . . ?
F7_13 C4_13 C1_13 111.6(16) . . ?
F9_13 C4_13 C1_13 111.1(16) . . ?
C4_13 F9_13 F4_11 100.0(19) . . ?
F1_15 C1_15 C2_15 118.5(9) . . ?
F1_15 C1_15 C6_15 120.7(8) . . ?
C2_15 C1_15 C6_15 120.7(9) . . ?
F2_15 C2_15 C3_15 118.1(9) . . ?
F2_15 C2_15 C1_15 121.3(10) . . ?
C3_15 C2_15 C1_15 120.6(8) . . ?
C2_15 C3_15 C4_15 119.0(9) . . ?
C2_15 C3_15 H3_15 120.5 . . ?
C4_15 C3_15 H3_15 120.5 . . ?
C3_15 C4_15 C5_15 121.4(9) . . ?
C3_15 C4_15 H4_15 119.3 . . ?
C5_15 C4_15 H4_15 119.3 . . ?
C6_15 C5_15 C4_15 118.0(9) . . ?
C6_15 C5_15 H5_15 121.0 . . ?
C4_15 C5_15 H5_15 121.0 . . ?
C1_15 C6_15 C5_15 120.2(9) . . ?
C1_15 C6_15 H6_15 119.9 . . ?
C5_15 C6_15 H6_15 119.9 . . ?
C2_5 C1_5 H1A_5 109.5 . . ?
C2_5 C1_5 H1B_5 109.5 . . ?
H1A_5 C1_5 H1B_5 109.5 . . ?
C2_5 C1_5 H1C_5 109.5 . . ?
H1A_5 C1_5 H1C_5 109.5 . . ?
H1B_5 C1_5 H1C_5 109.5 . . ?
C3_5 C2_5 C1_5 101.0(18) . . ?
C3_5 C2_5 H2A_5 111.6 . . ?
C1_5 C2_5 H2A_5 111.6 . . ?
C3_5 C2_5 H2B_5 111.6 . . ?
C1_5 C2_5 H2B_5 111.6 . . ?
H2A_5 C2_5 H2B_5 109.4 . . ?
C2_5 C3_5 C4_5 102.1(18) . . ?
C2_5 C3_5 H3A_5 111.4 . . ?
C4_5 C3_5 H3A_5 111.3 . . ?
C2_5 C3_5 H3B_5 111.4 . . ?
C4_5 C3_5 H3B_5 111.4 . . ?
H3A_5 C3_5 H3B_5 109.2 . . ?
C3_5 C4_5 C5_5 97.2(18) . . ?
C3_5 C4_5 H4A_5 112.3 . . ?
C5_5 C4_5 H4A_5 112.3 . . ?
C3_5 C4_5 H4B_5 112.3 . . ?
C5_5 C4_5 H4B_5 112.3 . . ?
H4A_5 C4_5 H4B_5 109.9 . . ?
C4_5 C5_5 H5A_5 109.5 . . ?
C4_5 C5_5 H5B_5 109.5 . . ?
H5A_5 C5_5 H5B_5 109.5 . . ?
C4_5 C5_5 H5C_5 109.5 . . ?
H5A_5 C5_5 H5C_5 109.5 . . ?
H5B_5 C5_5 H5C_5 109.5 . . ?

loop_
_geom_bond_atom_site_label_1
_geom_bond_atom_site_label_2
_geom_bond_distance
_geom_bond_site_symmetry_2
_geom_bond_publ_flag
Al01 O1_10 1.65(2) . ?
Al01 O1_13 1.67(3) . ?
Al01 O1_12 1.70(3) . ?
Al01 O1_11 1.71(2) . ?
Al01 O1_3 1.7251(16) . ?
Al01 O1_4 1.7270(18) . ?
Al01 O1_1 1.734(2) . ?
Al01 O1_2 1.739(3) . ?
Al02 C4_6 2.1805(18) . ?
Al02 C3_6 2.1885(19) . ?
Al02 C2_6 2.1957(18) . ?
Al02 C5_6 2.2222(16) . ?
Al02 C1_6 2.2448(17) . ?
Al02 C5_9 2.3397(17) . ?
Al02 Al03 2.5078(15) . ?
Al03 C3_7 2.084(4) . ?
Al03 C2_7 2.120(7) . ?
Al03 C3_8 2.132(4) . ?
Al03 C2_8 2.185(7) . ?
Al03 C4_7 2.199(4) . ?
Al03 C4_8 2.241(4) . ?
Al03 C1_7 2.253(8) . ?
Al03 C5_7 2.273(3) . ?
Al03 C2_9 2.3276(17) . ?
Al03 C1_8 2.345(6) . ?
Al03 C5_8 2.348(3) . ?
Al03 C3_9 2.4989(19) . ?
O1_1 C1_1 1.350(2) . ?
C1_1 C3_1 1.554(3) . ?
C1_1 C2_1 1.554(3) . ?
C1_1 C4_1 1.564(3) . ?
C2_1 F3_1 1.318(3) . ?
C2_1 F1_1 1.341(3) . ?
C2_1 F2_1 1.342(2) . ?
C3_1 F4_1 1.323(3) . ?
C3_1 F5_1 1.329(3) . ?
C3_1 F6_1 1.346(2) . ?
C4_1 F7_1 1.328(3) . ?
C4_1 F8_1 1.331(3) . ?
C4_1 F9_1 1.339(3) . ?
O1_2 C1_2 1.349(3) . ?
C1_2 C3_2 1.551(3) . ?
C1_2 C2_2 1.553(3) . ?
C1_2 C4_2 1.560(3) . ?
C2_2 F3_2 1.326(3) . ?
C2_2 F1_2 1.328(3) . ?
C2_2 F2_2 1.352(3) . ?
C3_2 F4_2 1.325(3) . ?
C3_2 F5_2 1.329(3) . ?
C3_2 F6_2 1.336(3) . ?
C4_2 F9_2 1.314(3) . ?
C4_2 F8_2 1.334(3) . ?
C4_2 F7_2 1.345(3) . ?
O1_3 C1_3 1.350(2) . ?
C1_3 C4_3 1.550(3) . ?
C1_3 C3_3 1.555(3) . ?
C1_3 C2_3 1.559(3) . ?
C2_3 F1_3 1.327(3) . ?
C2_3 F2_3 1.335(2) . ?
C2_3 F3_3 1.336(3) . ?
C3_3 F4_3 1.330(3) . ?
C3_3 F5_3 1.337(2) . ?
C3_3 F6_3 1.341(2) . ?
C4_3 F9_3 1.332(3) . ?
C4_3 F7_3 1.337(3) . ?
C4_3 F8_3 1.342(3) . ?
O1_4 C1_4 1.350(2) . ?
C1_4 C4_4 1.548(3) . ?
C1_4 C3_4 1.550(2) . ?
C1_4 C2_4 1.557(3) . ?
C2_4 F3_4 1.319(3) . ?
C2_4 F2_4 1.336(2) . ?
C2_4 F1_4 1.339(3) . ?
C3_4 F4_4 1.328(2) . ?
C3_4 F5_4 1.334(3) . ?
C3_4 F6_4 1.343(2) . ?
C4_4 F9_4 1.324(3) . ?
C4_4 F8_4 1.338(3) . ?
C4_4 F7_4 1.339(3) . ?
C1_6 C5_6 1.419(2) . ?
C1_6 C2_6 1.428(3) . ?
C1_6 C10_6 1.502(2) . ?
C2_6 C3_6 1.423(2) . ?
C2_6 C9_6 1.503(3) . ?
C3_6 C4_6 1.427(2) . ?
C3_6 C8_6 1.506(2) . ?
C4_6 C5_6 1.434(2) . ?
C4_6 C7_6 1.505(2) . ?
C5_6 C6_6 1.497(2) . ?
C6_6 H6A_6 0.9800 . ?
C6_6 H6B_6 0.9800 . ?
C6_6 H6C_6 0.9800 . ?
C7_6 H7A_6 0.9800 . ?
C7_6 H7B_6 0.9800 . ?
C7_6 H7C_6 0.9800 . ?
C8_6 H8A_6 0.9800 . ?
C8_6 H8B_6 0.9800 . ?
C8_6 H8C_6 0.9800 . ?
C9_6 H9A_6 0.9800 . ?
C9_6 H9B_6 0.9800 . ?
C9_6 H9C_6 0.9800 . ?
C10_6 H10A_6 0.9800 . ?
C10_6 H10B_6 0.9800 . ?
C10_6 H10C_6 0.9800 . ?
C1_7 C2_7 1.425(8) . ?
C1_7 C5_7 1.433(6) . ?
C1_7 C10_7 1.507(7) . ?
C2_7 C3_7 1.436(7) . ?
C2_7 C9_7 1.492(6) . ?
C3_7 C4_7 1.426(6) . ?
C3_7 C8_7 1.494(5) . ?
C4_7 C5_7 1.417(5) . ?
C4_7 C7_7 1.509(5) . ?
C5_7 C6_7 1.514(5) . ?
C6_7 H6A_7 0.9800 . ?
C6_7 H6B_7 0.9800 . ?
C6_7 H6C_7 0.9800 . ?
C7_7 H7A_7 0.9800 . ?
C7_7 H7B_7 0.9800 . ?
C7_7 H7C_7 0.9800 . ?
C8_7 H8A_7 0.9800 . ?
C8_7 H8B_7 0.9800 . ?
C8_7 H8C_7 0.9800 . ?
C9_7 H9A_7 0.9800 . ?
C9_7 H9B_7 0.9800 . ?
C9_7 H9C_7 0.9800 . ?
C10_7 H10A_7 0.9800 . ?
C10_7 H10B_7 0.9800 . ?
C10_7 H10C_7 0.9800 . ?
C1_8 C2_8 1.423(8) . ?
C1_8 C5_8 1.426(6) . ?
C1_8 C10_8 1.508(6) . ?
C2_8 C3_8 1.435(7) . ?
C2_8 C9_8 1.498(6) . ?
C3_8 C4_8 1.423(6) . ?
C3_8 C8_8 1.491(5) . ?
C4_8 C5_8 1.426(5) . ?
C4_8 C7_8 1.515(5) . ?
C5_8 C6_8 1.508(5) . ?
C6_8 H6A_8 0.9800 . ?
C6_8 H6B_8 0.9800 . ?
C6_8 H6C_8 0.9800 . ?
C7_8 H7A_8 0.9800 . ?
C7_8 H7B_8 0.9800 . ?
C7_8 H7C_8 0.9800 . ?
C8_8 H8A_8 0.9800 . ?
C8_8 H8B_8 0.9800 . ?
C8_8 H8C_8 0.9800 . ?
C9_8 H9A_8 0.9800 . ?
C9_8 H9B_8 0.9800 . ?
C9_8 H9C_8 0.9800 . ?
C10_8 H10A_8 0.9800 . ?
C10_8 H10B_8 0.9800 . ?
C10_8 H10C_8 0.9800 . ?
C1_9 C2_9 1.396(3) . ?
C1_9 C5_9 1.402(3) . ?
C1_9 H1_9 0.9500 . ?
C2_9 C3_9 1.414(3) . ?
C2_9 H2_9 0.9500 . ?
C3_9 C4_9 1.393(3) . ?
C3_9 H3_9 0.9500 . ?
C4_9 C5_9 1.420(3) . ?
C4_9 H4_9 0.9500 . ?
C5_9 H5_9 0.9500 . ?
O1_10 C1_10 1.357(14) . ?
C1_10 C2_10 1.549(12) . ?
C1_10 C4_10 1.555(12) . ?
C1_10 C3_10 1.558(12) . ?
C2_10 F1_10 1.326(12) . ?
C2_10 F3_10 1.334(13) . ?
C2_10 F2_10 1.345(13) . ?
C3_10 F5_10 1.317(12) . ?
C3_10 F4_10 1.320(12) . ?
C3_10 F6_10 1.325(13) . ?
C4_10 F8_10 1.325(13) . ?
C4_10 F7_10 1.345(12) . ?
C4_10 F9_10 1.349(12) . ?
O1_11 C1_11 1.351(14) . ?
C1_11 C2_11 1.554(13) . ?
C1_11 C4_11 1.558(12) . ?
C1_11 C3_11 1.560(13) . ?
C2_11 F3_11 1.318(13) . ?
C2_11 F2_11 1.333(13) . ?
C2_11 F1_11 1.342(13) . ?
C3_11 F6_11 1.319(13) . ?
C3_11 F5_11 1.324(13) . ?
C3_11 F4_11 1.338(13) . ?
F4_11 F9_13 1.75(4) . ?
C4_11 F7_11 1.323(13) . ?
C4_11 F9_11 1.326(13) . ?
C4_11 F8_11 1.326(13) . ?
O1_12 C1_12 1.352(15) . ?
C1_12 C2_12 1.550(13) . ?
C1_12 C4_12 1.556(13) . ?
C1_12 C3_12 1.557(13) . ?
C2_12 F1_12 1.327(13) . ?
C2_12 F3_12 1.334(14) . ?
C2_12 F2_12 1.337(14) . ?
C3_12 F5_12 1.318(14) . ?
C3_12 F6_12 1.331(14) . ?
C3_12 F4_12 1.332(14) . ?
C4_12 F9_12 1.318(13) . ?
C4_12 F7_12 1.327(13) . ?
C4_12 F8_12 1.332(14) . ?
O1_13 C1_13 1.353(15) . ?
C1_13 C3_13 1.547(13) . ?
C1_13 C2_13 1.551(13) . ?
C1_13 C4_13 1.564(13) . ?
C2_13 F3_13 1.332(13) . ?
C2_13 F2_13 1.335(14) . ?
C2_13 F1_13 1.341(14) . ?
C3_13 F5_13 1.322(14) . ?
C3_13 F4_13 1.335(14) . ?
C3_13 F6_13 1.338(14) . ?
C4_13 F8_13 1.319(14) . ?
C4_13 F7_13 1.330(13) . ?
C4_13 F9_13 1.335(14) . ?
C1_15 F1_15 1.311(16) . ?
C1_15 C2_15 1.361(10) . ?
C1_15 C6_15 1.367(10) . ?
C2_15 F2_15 1.331(15) . ?
C2_15 C3_15 1.353(10) . ?
C3_15 C4_15 1.379(10) . ?
C3_15 H3_15 0.9500 . ?
C4_15 C5_15 1.385(10) . ?
C4_15 H4_15 0.9500 . ?
C5_15 C6_15 1.377(10) . ?
C5_15 H5_15 0.9500 . ?
C6_15 H6_15 0.9500 . ?
C1_5 C2_5 1.68(2) . ?
C1_5 H1A_5 0.9800 . ?
C1_5 H1B_5 0.9800 . ?
C1_5 H1C_5 0.9800 . ?
C2_5 C3_5 1.64(2) . ?
C2_5 H2A_5 0.9900 . ?
C2_5 H2B_5 0.9900 . ?
C3_5 C4_5 1.65(2) . ?
C3_5 H3A_5 0.9900 . ?
C3_5 H3B_5 0.9900 . ?
C4_5 C5_5 1.68(2) . ?
C4_5 H4A_5 0.9900 . ?
C4_5 H4B_5 0.9900 . ?
C5_5 H5A_5 0.9800 . ?
C5_5 H5B_5 0.9800 . ?
C5_5 H5C_5 0.9800 . ?
